data_7705015
loop_
_publ_author_name
'Mews, N. M.'
'Reimann, M.'
'H\"orner, G'
'Kaupp, M.'
'Schubert, H.'
'Berkefeld, A.'

_publ_section_title
;
 A four-parameter system for rationalising the electronic properties of
 transition metal-radical ligand complexes.
;
_journal_issue 28
_journal_name_full 'Dalton transactions (Cambridge, England : 2003)'
_journal_page_first 9735
_journal_page_last 9742
_journal_paper_doi 10.1039/d0dt02237c
_journal_volume 49
_journal_year 2020
_chemical_formula_sum 'C94 H93 B F24 P Pd S2'
_chemical_formula_weight 1890.98
_space_group_crystal_system triclinic
_space_group_IT_number 2
_space_group_name_Hall '-P 1'
_space_group_name_H-M_alt 'P -1'
_atom_sites_solution_hydrogens mixed
_audit_creation_method SHELXL-2018/1
_audit_update_record
;
2019-10-22 deposited with the CCDC.	2020-07-02 downloaded from the CCDC.
;
_cell_angle_alpha 111.6280(10)
_cell_angle_beta 102.1630(10)
_cell_angle_gamma 92.6780(10)
_cell_formula_units_Z 2
_cell_length_a 15.9777(3)
_cell_length_b 17.5645(3)
_cell_length_c 19.4418(3)
_cell_measurement_reflns_used 9475
_cell_measurement_temperature 100(2)
_cell_measurement_theta_max 26.34
_cell_measurement_theta_min 2.52
_cell_volume 4911.50(15)
_computing_cell_refinement 'Bruker SAINT'
_computing_data_collection 'Bruker APEX2'
_computing_data_reduction 'Bruker SAINT'
_computing_structure_refinement 'SHELXL-2018/1 (Sheldrick, 2018)'
_computing_structure_solution 'SHELXS-97 (Sheldrick 2008)'
_diffrn_ambient_temperature 100(2)
_diffrn_measured_fraction_theta_full 1.000
_diffrn_measured_fraction_theta_max 0.995
_diffrn_measurement_device_type 'Bruker APEX-II CCD'
_diffrn_measurement_method '\f and \w scans'
_diffrn_radiation_type MoK\a
_diffrn_radiation_wavelength 0.71073
_diffrn_reflns_av_R_equivalents 0.0625
_diffrn_reflns_av_unetI/netI 0.0476
_diffrn_reflns_Laue_measured_fraction_full 1.000
_diffrn_reflns_Laue_measured_fraction_max 0.995
_diffrn_reflns_limit_h_max 19
_diffrn_reflns_limit_h_min -19
_diffrn_reflns_limit_k_max 21
_diffrn_reflns_limit_k_min -21
_diffrn_reflns_limit_l_max 24
_diffrn_reflns_limit_l_min -24
_diffrn_reflns_number 134048
_diffrn_reflns_point_group_measured_fraction_full 1.000
_diffrn_reflns_point_group_measured_fraction_max 0.995
_diffrn_reflns_theta_full 25.242
_diffrn_reflns_theta_max 26.402
_diffrn_reflns_theta_min 1.316
_exptl_absorpt_coefficient_mu 0.335
_exptl_absorpt_correction_T_max 0.7454
_exptl_absorpt_correction_T_min 0.6540
_exptl_absorpt_correction_type multi-scan
_exptl_absorpt_process_details 'SADABS V2008/1 (Bruker AXS)'
_exptl_crystal_colour brown
_exptl_crystal_density_diffrn 1.279
_exptl_crystal_description prism
_exptl_crystal_F_000 1942
_exptl_crystal_size_max 0.18
_exptl_crystal_size_mid 0.16
_exptl_crystal_size_min 0.14
_refine_diff_density_max 1.067
_refine_diff_density_min -1.166
_refine_diff_density_rms 0.084
_refine_ls_extinction_method none
_refine_ls_goodness_of_fit_ref 1.028
_refine_ls_hydrogen_treatment mixed
_refine_ls_matrix_type full
_refine_ls_number_parameters 1231
_refine_ls_number_reflns 20034
_refine_ls_number_restraints 1
_refine_ls_restrained_S_all 1.029
_refine_ls_R_factor_all 0.0735
_refine_ls_R_factor_gt 0.0467
_refine_ls_shift/su_max 0.001
_refine_ls_shift/su_mean 0.000
_refine_ls_structure_factor_coef Fsqd
_refine_ls_weighting_details 'w=1/[\s^2^(Fo^2^)+(0.0591P)^2^+5.9232P] where P=(Fo^2^+2Fc^2^)/3'
_refine_ls_weighting_scheme calc
_refine_ls_wR_factor_gt 0.1113
_refine_ls_wR_factor_ref 0.1243
_reflns_Friedel_coverage 0.000
_reflns_number_gt 15072
_reflns_number_total 20034
_reflns_threshold_expression 'I > 2\s(I)'
_cod_data_source_file d0dt02237c3.cif
_cod_data_source_block shelx_CCDC8
_cod_database_code 7705015
_shelx_shelxl_version_number 2018/1
_shelx_space_group_comment
;
The symmetry employed for this shelxl refinement is uniquely defined
by the following loop, which should always be used as a source of
symmetry information in preference to the above space-group names.
They are only intended as comments.
;

loop_
_space_group_symop_operation_xyz
'x, y, z'
'-x, -y, -z'

loop_
_atom_site_label
_atom_site_type_symbol
_atom_site_fract_x
_atom_site_fract_y
_atom_site_fract_z
_atom_site_U_iso_or_equiv
_atom_site_adp_type
_atom_site_occupancy
_atom_site_site_symmetry_order
_atom_site_calc_flag
_atom_site_refinement_flags_posn
_atom_site_refinement_flags_adp
_atom_site_refinement_flags_occupancy
_atom_site_disorder_assembly
_atom_site_disorder_group
C1 C 0.59025(19) 0.88511(19) 0.77659(17) 0.0241(6) Uani 1 1 d . . . . .
H1 H 0.579477 0.943021 0.803505 0.029 Uiso 1 1 calc R U . . .
C2 C 0.6719(2) 0.8719(2) 0.82631(19) 0.0369(8) Uani 1 1 d . . . . .
H2A H 0.685494 0.815270 0.801262 0.044 Uiso 1 1 calc R U . . .
H2B H 0.721339 0.911632 0.831928 0.044 Uiso 1 1 calc R U . . .
C3 C 0.6585(3) 0.8839(3) 0.9053(2) 0.0511(11) Uani 1 1 d . . . . .
H3A H 0.710787 0.872962 0.935911 0.061 Uiso 1 1 calc R U . . .
H3B H 0.650025 0.941992 0.931980 0.061 Uiso 1 1 calc R U . . .
C4 C 0.5001(3) 0.8399(3) 0.8506(2) 0.0476(10) Uani 1 1 d . . . . .
H4A H 0.486673 0.896531 0.875855 0.057 Uiso 1 1 calc R U . . .
H4B H 0.450826 0.800264 0.845532 0.057 Uiso 1 1 calc R U . . .
C5 C 0.5117(2) 0.8278(2) 0.77076(19) 0.0356(8) Uani 1 1 d . . . . .
H5A H 0.519258 0.769614 0.743451 0.043 Uiso 1 1 calc R U . . .
H5B H 0.459156 0.839570 0.741045 0.043 Uiso 1 1 calc R U . . .
C6 C 0.50482(19) 0.90045(17) 0.63354(17) 0.0227(6) Uani 1 1 d . . . . .
H6 H 0.458165 0.858105 0.629826 0.027 Uiso 1 1 calc R U . . .
C7 C 0.5017(2) 0.88932(19) 0.55074(18) 0.0264(7) Uani 1 1 d . . . . .
H7A H 0.543288 0.932690 0.550406 0.032 Uiso 1 1 calc R U . . .
H7B H 0.518327 0.834800 0.523218 0.032 Uiso 1 1 calc R U . . .
C8 C 0.4106(2) 0.8951(2) 0.5106(2) 0.0337(8) Uani 1 1 d . . . . .
H8A H 0.409711 0.889959 0.457998 0.040 Uiso 1 1 calc R U . . .
H8B H 0.370075 0.848818 0.507287 0.040 Uiso 1 1 calc R U . . .
C9 C 0.3810(3) 0.9762(2) 0.5527(2) 0.0429(9) Uani 1 1 d . . . . .
H9A H 0.320657 0.976496 0.526977 0.051 Uiso 1 1 calc R U . . .
H9B H 0.417640 1.022221 0.551026 0.051 Uiso 1 1 calc R U . . .
C10 C 0.3865(2) 0.9892(2) 0.6356(2) 0.0428(9) Uani 1 1 d . . . . .
H10A H 0.345306 0.946335 0.637294 0.051 Uiso 1 1 calc R U . . .
H10B H 0.369641 1.043861 0.662373 0.051 Uiso 1 1 calc R U . . .
C11 C 0.4782(2) 0.9846(2) 0.6769(2) 0.0355(8) Uani 1 1 d . . . . .
H11A H 0.479560 0.991011 0.729933 0.043 Uiso 1 1 calc R U . . .
H11B H 0.519160 1.029874 0.678869 0.043 Uiso 1 1 calc R U . . .
C12 C 0.69654(19) 0.95643(17) 0.70253(17) 0.0233(6) Uani 1 1 d . . . . .
H12 H 0.748946 0.935930 0.724235 0.028 Uiso 1 1 calc R U . . .
C13 C 0.71277(19) 0.96307(19) 0.62990(18) 0.0259(7) Uani 1 1 d . . . . .
H13A H 0.712713 0.907167 0.591552 0.031 Uiso 1 1 calc R U . . .
H13B H 0.665992 0.988674 0.608019 0.031 Uiso 1 1 calc R U . . .
C14 C 0.7996(2) 1.01544(19) 0.6485(2) 0.0301(7) Uani 1 1 d . . . . .
H14A H 0.846555 0.987350 0.666534 0.036 Uiso 1 1 calc R U . . .
H14B H 0.808734 1.021054 0.601714 0.036 Uiso 1 1 calc R U . . .
C15 C 0.8034(2) 1.1009(2) 0.7097(2) 0.0399(9) Uani 1 1 d . . . . .
H15A H 0.861725 1.132011 0.723226 0.048 Uiso 1 1 calc R U . . .
H15B H 0.761120 1.131561 0.689355 0.048 Uiso 1 1 calc R U . . .
C16 C 0.7833(2) 1.0950(2) 0.7807(2) 0.0404(9) Uani 1 1 d . . . . .
H16A H 0.782581 1.151334 0.818050 0.048 Uiso 1 1 calc R U . . .
H16B H 0.829643 1.070398 0.804445 0.048 Uiso 1 1 calc R U . . .
C17 C 0.6962(2) 1.0426(2) 0.7627(2) 0.0406(9) Uani 1 1 d . . . . .
H17A H 0.648871 1.069247 0.743070 0.049 Uiso 1 1 calc R U . . .
H17B H 0.686542 1.037716 0.809651 0.049 Uiso 1 1 calc R U . . .
C18 C 0.43646(18) 0.62122(16) 0.57826(16) 0.0178(6) Uani 1 1 d . . . . .
C19 C 0.47793(18) 0.56967(17) 0.61115(16) 0.0182(6) Uani 1 1 d . . . . .
C20 C 0.42896(18) 0.50943(17) 0.62275(16) 0.0203(6) Uani 1 1 d . . . . .
H20 H 0.457882 0.476189 0.646533 0.024 Uiso 1 1 calc R U . . .
C21 C 0.33953(18) 0.49686(18) 0.60056(17) 0.0224(6) Uani 1 1 d . . . . .
C22 C 0.2863(2) 0.4330(2) 0.6168(2) 0.0384(9) Uani 1 1 d . . . . .
C401 C 0.2215(4) 0.4903(4) 0.6711(4) 0.0343(16) Uani 0.562(6) 1 d . . P A 1
H40A H 0.257761 0.532353 0.718273 0.051 Uiso 0.562(6) 1 calc R U P A 1
H40B H 0.185307 0.517357 0.642172 0.051 Uiso 0.562(6) 1 calc R U P A 1
H40C H 0.184490 0.453756 0.683556 0.051 Uiso 0.562(6) 1 calc R U P A 1
C400 C 0.3365(4) 0.3990(4) 0.6691(4) 0.0309(16) Uani 0.562(6) 1 d . . P A 1
H40D H 0.376326 0.443745 0.711722 0.046 Uiso 0.562(6) 1 calc R U P A 1
H40E H 0.297002 0.372831 0.688744 0.046 Uiso 0.562(6) 1 calc R U P A 1
H40F H 0.369614 0.357776 0.641432 0.046 Uiso 0.562(6) 1 calc R U P A 1
C402 C 0.2244(4) 0.3751(4) 0.5506(4) 0.0285(15) Uani 0.562(6) 1 d . . P A 1
H40G H 0.195143 0.404377 0.520336 0.043 Uiso 0.562(6) 1 calc R U P A 1
H40H H 0.254266 0.333140 0.519596 0.043 Uiso 0.562(6) 1 calc R U P A 1
H40I H 0.181654 0.348195 0.566907 0.043 Uiso 0.562(6) 1 calc R U P A 1
C502 C 0.3282(5) 0.3409(4) 0.5740(5) 0.0290(19) Uani 0.438(6) 1 d . . P A 2
H50A H 0.318016 0.327114 0.519048 0.043 Uiso 0.438(6) 1 calc R U P A 2
H50B H 0.390471 0.348297 0.596565 0.043 Uiso 0.438(6) 1 calc R U P A 2
H50C H 0.299477 0.295886 0.582724 0.043 Uiso 0.438(6) 1 calc R U P A 2
C501 C 0.3042(5) 0.4464(6) 0.6940(4) 0.033(2) Uani 0.438(6) 1 d . . P A 2
H50D H 0.366780 0.459834 0.715773 0.049 Uiso 0.438(6) 1 calc R U P A 2
H50E H 0.275526 0.492505 0.720727 0.049 Uiso 0.438(6) 1 calc R U P A 2
H50F H 0.282932 0.396394 0.699672 0.049 Uiso 0.438(6) 1 calc R U P A 2
C500 C 0.1957(5) 0.4118(5) 0.5715(5) 0.0252(18) Uani 0.438(6) 1 d . . P A 2
H50G H 0.193929 0.404371 0.518693 0.038 Uiso 0.438(6) 1 calc R U P A 2
H50H H 0.170229 0.360389 0.572340 0.038 Uiso 0.438(6) 1 calc R U P A 2
H50I H 0.162824 0.456500 0.593394 0.038 Uiso 0.438(6) 1 calc R U P A 2
C28 C 0.29963(18) 0.54787(18) 0.56655(16) 0.0207(6) Uani 1 1 d . . . . .
H28 H 0.238389 0.539149 0.549554 0.025 Uiso 1 1 calc R U . . .
C29 C 0.34516(18) 0.61057(17) 0.55644(16) 0.0185(6) Uani 1 1 d . . . . .
C30 C 0.29551(17) 0.66960(17) 0.53012(17) 0.0196(6) Uani 1 1 d . . . . .
C31 C 0.28188(18) 0.66477(17) 0.45516(17) 0.0211(6) Uani 1 1 d . . . . .
C32 C 0.23273(19) 0.72005(18) 0.43434(18) 0.0251(7) Uani 1 1 d . . . . .
H32 H 0.222661 0.716599 0.383282 0.030 Uiso 1 1 calc R U . . .
C33 C 0.19816(19) 0.77985(18) 0.4859(2) 0.0278(7) Uani 1 1 d . . . . .
C34 C 0.2131(2) 0.78358(19) 0.55981(19) 0.0283(7) Uani 1 1 d . . . . .
H34 H 0.190080 0.824467 0.595750 0.034 Uiso 1 1 calc R U . . .
C35 C 0.26084(19) 0.72936(18) 0.58331(18) 0.0242(6) Uani 1 1 d . . . . .
C36 C 0.2728(2) 0.7353(2) 0.66421(19) 0.0331(7) Uani 1 1 d . . . . .
H36A H 0.260995 0.789566 0.696141 0.050 Uiso 1 1 calc R U . . .
H36B H 0.332401 0.728185 0.683834 0.050 Uiso 1 1 calc R U . . .
H36C H 0.232834 0.691889 0.665259 0.050 Uiso 1 1 calc R U . . .
C37 C 0.1465(2) 0.8403(2) 0.4622(2) 0.0402(9) Uani 1 1 d . . . . .
H37A H 0.085054 0.825377 0.457340 0.060 Uiso 1 1 calc R U . . .
H37B H 0.154928 0.838145 0.413075 0.060 Uiso 1 1 calc R U . . .
H37C H 0.166215 0.896356 0.500931 0.060 Uiso 1 1 calc R U . . .
C38 C 0.3185(2) 0.60163(19) 0.39740(18) 0.0268(7) Uani 1 1 d . . . . .
H38A H 0.300139 0.606325 0.347910 0.040 Uiso 1 1 calc R U . . .
H38B H 0.297461 0.546120 0.392546 0.040 Uiso 1 1 calc R U . . .
H38C H 0.381723 0.611200 0.414023 0.040 Uiso 1 1 calc R U . . .
C39 C 0.57243(18) 0.58372(16) 0.63780(16) 0.0183(6) Uani 1 1 d . . . . .
C40 C 0.62309(18) 0.59337(16) 0.58905(17) 0.0179(6) Uani 1 1 d . . . . .
C41 C 0.71064(18) 0.62040(17) 0.61786(17) 0.0189(6) Uani 1 1 d . . . . .
C42 C 0.75063(17) 0.63833(16) 0.69560(17) 0.0184(6) Uani 1 1 d . . . . .
C43 C 0.70217(18) 0.62005(17) 0.74036(17) 0.0202(6) Uani 1 1 d . . . . .
C44 C 0.61342(19) 0.59311(17) 0.71100(17) 0.0205(6) Uani 1 1 d . . . . .
C45 C 0.83904(18) 0.68227(17) 0.72662(16) 0.0202(6) Uani 1 1 d . . . . .
C46 C 0.85804(18) 0.75160(18) 0.70913(16) 0.0206(6) Uani 1 1 d . . . . .
C47 C 0.94368(19) 0.79402(18) 0.73717(17) 0.0242(6) Uani 1 1 d . . . . .
C48 C 0.96918(19) 0.8706(2) 0.72540(19) 0.0275(7) Uani 1 1 d . . . . .
C49 C 0.99296(19) 0.8642(2) 0.6582(2) 0.0331(8) Uani 1 1 d . . . . .
C50 C 1.0203(2) 0.9366(3) 0.6510(2) 0.0430(10) Uani 1 1 d . . . . .
H50 H 1.036075 0.933047 0.605591 0.052 Uiso 1 1 calc R U . . .
C51 C 1.0251(2) 1.0134(3) 0.7079(3) 0.0469(11) Uani 1 1 d . . . . .
C52 C 1.0543(3) 1.0913(3) 0.6984(3) 0.0695(15) Uani 1 1 d . . . . .
H52A H 1.114744 1.092229 0.695329 0.104 Uiso 1 1 calc R U . . .
H52B H 1.048837 1.139766 0.742168 0.104 Uiso 1 1 calc R U . . .
H52C H 1.018117 1.092506 0.651403 0.104 Uiso 1 1 calc R U . . .
C53 C 1.0017(2) 1.0184(2) 0.7739(2) 0.0435(10) Uani 1 1 d . . . . .
H53 H 1.004970 1.071019 0.813336 0.052 Uiso 1 1 calc R U . . .
C54 C 0.9734(2) 0.9473(2) 0.7834(2) 0.0334(8) Uani 1 1 d . . . . .
C55 C 0.9490(3) 0.9547(2) 0.8564(2) 0.0440(9) Uani 1 1 d . . . . .
H55A H 0.890781 0.925081 0.844066 0.066 Uiso 1 1 calc R U . . .
H55B H 0.949869 1.013104 0.887852 0.066 Uiso 1 1 calc R U . . .
H55C H 0.990332 0.930550 0.884545 0.066 Uiso 1 1 calc R U . . .
C56 C 0.9892(2) 0.7812(2) 0.5959(2) 0.0409(9) Uani 1 1 d . . . . .
H56A H 1.008613 0.788560 0.553932 0.061 Uiso 1 1 calc R U . . .
H56B H 0.929630 0.752991 0.577154 0.061 Uiso 1 1 calc R U . . .
H56C H 1.026854 0.747860 0.616031 0.061 Uiso 1 1 calc R U . . .
C57 C 1.00544(19) 0.76525(19) 0.77899(18) 0.0267(7) Uani 1 1 d . . . . .
H57 H 1.063116 0.792561 0.795708 0.032 Uiso 1 1 calc R U . . .
C58 C 0.98742(19) 0.69787(19) 0.79804(18) 0.0253(7) Uani 1 1 d . . . . .
C59 C 0.90280(18) 0.65778(18) 0.77143(17) 0.0233(6) Uani 1 1 d . . . . .
H59 H 0.888354 0.612487 0.784292 0.028 Uiso 1 1 calc R U . . .
C60 C 1.0609(2) 0.6688(2) 0.8430(2) 0.0329(8) Uani 1 1 d . . . . .
C61 C 1.1216(2) 0.6331(3) 0.7909(3) 0.0557(11) Uani 1 1 d . . . . .
H61A H 1.143636 0.675631 0.775387 0.084 Uiso 1 1 calc R U . . .
H61B H 1.170036 0.615246 0.818668 0.084 Uiso 1 1 calc R U . . .
H61C H 1.089725 0.585690 0.745573 0.084 Uiso 1 1 calc R U . . .
C62 C 1.1105(2) 0.7420(2) 0.9151(2) 0.0429(9) Uani 1 1 d . . . . .
H62A H 1.132666 0.785479 0.900676 0.064 Uiso 1 1 calc R U . . .
H62B H 1.071627 0.763808 0.948343 0.064 Uiso 1 1 calc R U . . .
H62C H 1.158913 0.723484 0.942194 0.064 Uiso 1 1 calc R U . . .
C63 C 1.0270(2) 0.6018(2) 0.8668(3) 0.0478(10) Uani 1 1 d . . . . .
H63A H 0.995106 0.554572 0.821250 0.072 Uiso 1 1 calc R U . . .
H63B H 1.075694 0.583806 0.894095 0.072 Uiso 1 1 calc R U . . .
H63C H 0.988408 0.624129 0.900245 0.072 Uiso 1 1 calc R U . . .
C64 C 0.44630(19) 0.79869(18) 0.11564(17) 0.0245(6) Uani 1 1 d . . . . .
C66 C 0.53131(19) 0.78755(18) 0.11346(17) 0.0228(6) Uani 1 1 d . . . . .
H66 H 0.555156 0.802675 0.078740 0.027 Uiso 1 1 calc R U . . .
C67 C 0.58318(18) 0.75501(17) 0.16022(16) 0.0203(6) Uani 1 1 d . . . . .
C68 C 0.54437(19) 0.73428(18) 0.21031(17) 0.0234(6) Uani 1 1 d . . . . .
H68 H 0.576665 0.711166 0.242849 0.028 Uiso 1 1 calc R U . . .
C69 C 0.4596(2) 0.74668(18) 0.21365(18) 0.0267(7) Uani 1 1 d . . . . .
C70 C 0.4216(2) 0.7278(2) 0.2705(2) 0.0404(9) Uani 1 1 d . . . . .
C74 C 0.4095(2) 0.77852(18) 0.16603(18) 0.0276(7) Uani 1 1 d . . . . .
H74 H 0.351475 0.786266 0.167994 0.033 Uiso 1 1 calc R U . . .
C76 C 0.65832(18) 0.63720(18) 0.08342(16) 0.0206(6) Uani 1 1 d . . . . .
C77 C 0.66395(18) 0.56718(17) 0.10159(17) 0.0215(6) Uani 1 1 d . . . . .
H77 H 0.685155 0.574468 0.153390 0.026 Uiso 1 1 calc R U . . .
C78 C 0.63953(18) 0.48739(18) 0.04636(17) 0.0230(6) Uani 1 1 d . . . . .
C79 C 0.60758(18) 0.47391(18) -0.02960(17) 0.0231(6) Uani 1 1 d . . . . .
H79 H 0.590546 0.419448 -0.067397 0.028 Uiso 1 1 calc R U . . .
C80 C 0.60114(18) 0.54230(18) -0.04898(17) 0.0227(6) Uani 1 1 d . . . . .
C81 C 0.5714(2) 0.5286(2) -0.13108(18) 0.0298(7) Uani 1 1 d . . . . .
C82 C 0.62616(18) 0.62180(18) 0.00631(17) 0.0216(6) Uani 1 1 d . . . . .
H82 H 0.621234 0.667334 -0.008852 0.026 Uiso 1 1 calc R U . . .
C83 C 0.6486(2) 0.41397(19) 0.06734(18) 0.0300(7) Uani 1 1 d . . . . .
C84 C 0.72568(18) 0.79750(18) 0.12111(17) 0.0209(6) Uani 1 1 d . . . . .
C85 C 0.72031(19) 0.88178(18) 0.15407(18) 0.0245(6) Uani 1 1 d . . . . .
H85 H 0.685802 0.899887 0.189798 0.029 Uiso 1 1 calc R U . . .
C86 C 0.76336(19) 0.94029(19) 0.13680(18) 0.0270(7) Uani 1 1 d . . . . .
C87 C 0.81438(19) 0.9161(2) 0.08482(19) 0.0289(7) Uani 1 1 d . . . . .
H87 H 0.843669 0.955548 0.072266 0.035 Uiso 1 1 calc R U . . .
C88 C 0.82137(19) 0.8332(2) 0.05197(18) 0.0272(7) Uani 1 1 d . . . . .
C89 C 0.8757(2) 0.8046(2) -0.0043(2) 0.0416(9) Uani 1 1 d . . . . .
C90 C 0.77806(18) 0.77520(19) 0.06972(17) 0.0238(6) Uani 1 1 d . . . . .
H90 H 0.784317 0.718558 0.046126 0.029 Uiso 1 1 calc R U . . .
C91 C 0.7527(2) 1.0291(2) 0.1733(2) 0.0408(9) Uani 1 1 d . . . . .
C92 C 0.74714(18) 0.73890(17) 0.22662(17) 0.0210(6) Uani 1 1 d . . . . .
C93 C 0.74331(19) 0.79188(17) 0.29915(17) 0.0217(6) Uani 1 1 d . . . . .
H93 H 0.696390 0.823126 0.304123 0.026 Uiso 1 1 calc R U . . .
C94 C 0.80548(19) 0.80108(17) 0.36494(17) 0.0239(6) Uani 1 1 d . . . . .
C95 C 0.8754(2) 0.75765(18) 0.36000(18) 0.0266(7) Uani 1 1 d . . . . .
H95 H 0.918146 0.763589 0.404482 0.032 Uiso 1 1 calc R U . . .
C96 C 0.88149(19) 0.70517(18) 0.28824(19) 0.0266(7) Uani 1 1 d . . . . .
C97 C 0.9571(2) 0.6582(3) 0.2809(2) 0.0427(9) Uani 1 1 d . . . . .
C102 C 0.81913(18) 0.69643(18) 0.22340(18) 0.0237(6) Uani 1 1 d . . . . .
H102 H 0.825451 0.660341 0.175042 0.028 Uiso 1 1 calc R U . . .
C103 C 0.7971(2) 0.8605(2) 0.44022(19) 0.0375(8) Uani 1 1 d . . . . .
C200 C 0.5810(3) 0.8269(3) 0.8992(2) 0.0535(11) Uani 1 1 d . . . . .
H20A H 0.572918 0.837406 0.950864 0.064 Uiso 1 1 calc R U . . .
H20B H 0.591457 0.768730 0.876352 0.064 Uiso 1 1 calc R U . . .
F27 F 0.9449(4) 0.5933(4) 0.2232(4) 0.109(3) Uani 0.778(3) 1 d . . P B 1
F26 F 0.9945(4) 0.6502(4) 0.3436(3) 0.126(3) Uani 0.778(3) 1 d . . P B 1
F28 F 1.0234(2) 0.7057(3) 0.2755(4) 0.1075(19) Uani 0.778(3) 1 d . . P B 1
F260 F 1.0234(9) 0.6830(8) 0.3274(7) 0.0549(6) Uani 0.222(3) 1 d . . P B 2
F270 F 0.9679(12) 0.6195(14) 0.2149(9) 0.058(7) Uani 0.222(3) 1 d . . P B 2
F280 F 0.9321(6) 0.5812(6) 0.2971(7) 0.0434(5) Uani 0.222(3) 1 d . . P B 2
C227 C 0.3966(2) 0.83674(19) 0.06547(19) 0.0294(7) Uani 1 1 d . . . . .
F1 F 0.54171(14) 0.59462(12) -0.14182(10) 0.0408(5) Uani 1 1 d . . . . .
F2 F 0.50815(16) 0.46572(14) -0.17005(12) 0.0578(6) Uani 1 1 d . . . . .
F3 F 0.63539(15) 0.51227(14) -0.16713(11) 0.0468(5) Uani 1 1 d . . . . .
F4 F 0.70601(15) 0.36875(14) 0.03644(15) 0.0575(6) Uani 1 1 d . . . . .
F5 F 0.67136(18) 0.43260(13) 0.14188(12) 0.0624(7) Uani 1 1 d . . . . .
F6 F 0.57475(13) 0.36160(12) 0.04172(13) 0.0434(5) Uani 1 1 d . . . . .
F7 F 0.8373(4) 0.7443(4) -0.0641(3) 0.0906(19) Uani 0.778(3) 1 d . . P B 1
F8 F 0.9464(3) 0.7796(5) 0.0274(3) 0.0925(16) Uani 0.778(3) 1 d . . P B 1
F9 F 0.9055(4) 0.8643(2) -0.0212(3) 0.0719(13) Uani 0.778(3) 1 d . . P B 1
F70 F 0.8854(12) 0.7226(7) -0.0336(11) 0.064(5) Uani 0.222(3) 1 d D . P B 2
F80 F 0.9512(9) 0.8405(9) 0.0093(11) 0.071(5) Uani 0.222(3) 1 d D . P B 2
F90 F 0.8366(10) 0.8072(13) -0.0787(7) 0.076(5) Uani 0.222(3) 1 d . . P B 2
F13 F 0.71563(16) 0.85972(17) 0.44675(12) 0.0648(7) Uani 1 1 d . . . . .
F10 F 0.8027(3) 1.07935(19) 0.1561(2) 0.0632(11) Uani 0.778(3) 1 d . . P B 1
F11 F 0.6727(2) 1.04325(19) 0.1593(3) 0.0718(13) Uani 0.778(3) 1 d . . P B 1
F12 F 0.7778(3) 1.05578(19) 0.2506(2) 0.0704(11) Uani 0.778(3) 1 d . . P B 1
F110 F 0.6883(8) 1.0449(8) 0.1246(7) 0.0434(5) Uani 0.222(3) 1 d . . P B 2
F100 F 0.8152(11) 1.0820(10) 0.1901(7) 0.0578(6) Uani 0.222(3) 1 d . . P B 2
F120 F 0.7286(9) 1.0513(7) 0.2353(6) 0.0468(5) Uani 0.222(3) 1 d . . P B 2
F14 F 0.8217(2) 0.93859(13) 0.45156(14) 0.0730(8) Uani 1 1 d . . . . .
F15 F 0.84227(16) 0.84648(14) 0.49910(11) 0.0549(6) Uani 1 1 d . . . . .
F20 F 0.40845(13) 0.80835(12) -0.00502(10) 0.0374(5) Uani 1 1 d . . . . .
F21 F 0.31127(12) 0.82648(13) 0.05880(12) 0.0434(5) Uani 1 1 d . . . . .
F23 F 0.4700(5) 0.6965(5) 0.3115(5) 0.084(3) Uani 0.778(3) 1 d . . P B 1
F24 F 0.3489(2) 0.6686(3) 0.2330(2) 0.0704(11) Uani 0.778(3) 1 d . . P B 1
F25 F 0.3872(4) 0.7897(3) 0.3112(3) 0.0747(14) Uani 0.778(3) 1 d . . P B 1
F230 F 0.455(2) 0.6747(14) 0.2914(17) 0.070(9) Uani 0.222(3) 1 d . . P B 2
F250 F 0.4587(16) 0.7932(8) 0.3457(8) 0.096(7) Uani 0.222(3) 1 d . . P B 2
F240 F 0.3445(6) 0.7152(8) 0.2613(7) 0.0434(5) Uani 0.222(3) 1 d . . P B 2
F44 F 0.42035(13) 0.91979(11) 0.09371(11) 0.0403(5) Uani 1 1 d . . . . .
P1 P 0.60544(5) 0.87701(4) 0.68324(4) 0.01899(16) Uani 1 1 d . . . . .
S1 S 0.49038(4) 0.70550(4) 0.56808(4) 0.02006(15) Uani 1 1 d . . . . .
S2 S 0.78281(4) 0.79462(4) 0.66061(4) 0.02167(16) Uani 1 1 d . . . . .
Pd1 Pd 0.63665(2) 0.74376(2) 0.62803(2) 0.01716(7) Uani 1 1 d . . . . .
B1 B 0.6788(2) 0.7318(2) 0.14833(19) 0.0201(7) Uani 1 1 d . . . . .
H410 H 0.7467(19) 0.6219(18) 0.5828(17) 0.019(7) Uiso 1 1 d . . . . .
H400 H 0.5970(17) 0.5772(16) 0.5363(17) 0.009(7) Uiso 1 1 d . . . . .
H430 H 0.731(2) 0.6334(19) 0.7940(19) 0.024(8) Uiso 1 1 d . . . . .
H440 H 0.583(2) 0.585(2) 0.7437(19) 0.028(9) Uiso 1 1 d . . . . .

loop_
_atom_site_aniso_label
_atom_site_aniso_U_11
_atom_site_aniso_U_22
_atom_site_aniso_U_33
_atom_site_aniso_U_23
_atom_site_aniso_U_13
_atom_site_aniso_U_12
C1 0.0322(17) 0.0223(16) 0.0204(16) 0.0089(13) 0.0101(13) 0.0067(13)
C2 0.0397(19) 0.050(2) 0.0228(18) 0.0158(17) 0.0063(15) 0.0120(16)
C3 0.060(3) 0.073(3) 0.025(2) 0.023(2) 0.0088(18) 0.023(2)
C4 0.061(3) 0.055(2) 0.035(2) 0.0213(19) 0.0230(19) 0.000(2)
C5 0.045(2) 0.0358(19) 0.0301(19) 0.0160(16) 0.0146(16) -0.0027(16)
C6 0.0267(15) 0.0160(14) 0.0270(17) 0.0106(13) 0.0057(13) 0.0036(12)
C7 0.0306(16) 0.0242(16) 0.0264(17) 0.0155(14) 0.0021(13) -0.0013(13)
C8 0.0347(18) 0.0350(19) 0.0321(19) 0.0180(16) 0.0009(15) 0.0011(15)
C9 0.047(2) 0.037(2) 0.045(2) 0.0217(18) 0.0006(18) 0.0102(17)
C10 0.047(2) 0.0284(19) 0.049(2) 0.0121(17) 0.0066(18) 0.0206(16)
C11 0.046(2) 0.0228(17) 0.034(2) 0.0090(15) 0.0038(16) 0.0120(15)
C12 0.0256(15) 0.0130(14) 0.0296(17) 0.0055(13) 0.0090(13) -0.0010(11)
C13 0.0259(16) 0.0236(16) 0.0315(18) 0.0143(14) 0.0074(13) 0.0012(12)
C14 0.0256(16) 0.0293(17) 0.039(2) 0.0167(15) 0.0104(14) 0.0013(13)
C15 0.0322(18) 0.0264(18) 0.064(3) 0.0186(18) 0.0167(18) -0.0005(14)
C16 0.040(2) 0.0193(17) 0.051(2) -0.0020(16) 0.0197(18) -0.0027(14)
C17 0.041(2) 0.0205(17) 0.052(2) -0.0006(16) 0.0236(18) -0.0030(14)
C18 0.0217(14) 0.0136(14) 0.0177(15) 0.0051(12) 0.0066(11) -0.0003(11)
C19 0.0214(14) 0.0175(14) 0.0148(14) 0.0061(12) 0.0034(11) 0.0006(11)
C20 0.0239(15) 0.0184(14) 0.0192(15) 0.0098(12) 0.0023(12) 0.0001(11)
C21 0.0240(15) 0.0218(15) 0.0220(16) 0.0124(13) 0.0015(12) -0.0035(12)
C22 0.0297(17) 0.046(2) 0.043(2) 0.0339(18) -0.0090(15) -0.0180(15)
C401 0.040(4) 0.037(4) 0.037(4) 0.020(3) 0.020(3) 0.007(3)
C400 0.024(3) 0.036(4) 0.041(4) 0.028(3) 0.003(3) -0.003(3)
C402 0.032(4) 0.024(4) 0.030(4) 0.015(3) 0.002(3) -0.010(3)
C502 0.029(4) 0.024(4) 0.043(5) 0.022(4) 0.011(3) 0.002(3)
C501 0.028(4) 0.044(5) 0.030(4) 0.022(4) 0.003(3) -0.011(4)
C500 0.024(4) 0.025(5) 0.033(5) 0.019(4) 0.007(3) 0.000(3)
C28 0.0193(14) 0.0221(15) 0.0197(15) 0.0087(13) 0.0022(12) -0.0003(11)
C29 0.0241(15) 0.0143(14) 0.0144(14) 0.0040(12) 0.0027(11) 0.0017(11)
C30 0.0181(14) 0.0150(14) 0.0255(16) 0.0084(12) 0.0040(12) -0.0003(11)
C31 0.0209(14) 0.0143(14) 0.0273(17) 0.0089(13) 0.0036(12) -0.0006(11)
C32 0.0271(16) 0.0204(15) 0.0286(17) 0.0131(14) 0.0024(13) 0.0006(12)
C33 0.0248(16) 0.0171(15) 0.044(2) 0.0156(15) 0.0059(14) 0.0030(12)
C34 0.0276(16) 0.0184(15) 0.040(2) 0.0098(14) 0.0127(14) 0.0054(12)
C35 0.0228(15) 0.0180(15) 0.0301(17) 0.0079(13) 0.0062(13) -0.0006(12)
C36 0.043(2) 0.0258(17) 0.0307(19) 0.0077(15) 0.0151(15) 0.0077(14)
C37 0.040(2) 0.0306(19) 0.059(2) 0.0268(18) 0.0101(18) 0.0136(15)
C38 0.0322(17) 0.0239(16) 0.0259(17) 0.0123(14) 0.0054(13) 0.0039(13)
C39 0.0249(15) 0.0111(13) 0.0222(15) 0.0089(12) 0.0078(12) 0.0043(11)
C40 0.0273(15) 0.0109(13) 0.0159(15) 0.0055(12) 0.0054(12) 0.0030(11)
C41 0.0230(15) 0.0147(14) 0.0236(16) 0.0109(12) 0.0084(12) 0.0056(11)
C42 0.0193(14) 0.0121(13) 0.0258(16) 0.0083(12) 0.0069(12) 0.0058(11)
C43 0.0230(15) 0.0191(15) 0.0199(16) 0.0101(13) 0.0034(12) 0.0030(11)
C44 0.0237(15) 0.0192(15) 0.0234(16) 0.0126(13) 0.0080(13) 0.0015(11)
C45 0.0209(14) 0.0193(15) 0.0218(15) 0.0067(12) 0.0098(12) 0.0057(11)
C46 0.0210(14) 0.0204(15) 0.0215(16) 0.0087(13) 0.0064(12) 0.0043(11)
C47 0.0228(15) 0.0242(16) 0.0267(17) 0.0112(14) 0.0060(13) 0.0018(12)
C48 0.0186(15) 0.0302(17) 0.0355(19) 0.0198(15) -0.0011(13) -0.0040(12)
C49 0.0170(15) 0.048(2) 0.041(2) 0.0284(18) 0.0014(14) -0.0013(14)
C50 0.0217(17) 0.062(3) 0.060(3) 0.045(2) 0.0038(16) -0.0037(16)
C51 0.0201(17) 0.053(3) 0.077(3) 0.049(2) -0.0089(18) -0.0126(16)
C52 0.042(2) 0.063(3) 0.121(4) 0.068(3) 0.002(3) -0.012(2)
C53 0.0329(19) 0.0313(19) 0.057(3) 0.0226(18) -0.0156(17) -0.0103(15)
C54 0.0273(17) 0.0291(18) 0.040(2) 0.0184(16) -0.0078(14) -0.0048(13)
C55 0.057(2) 0.0299(19) 0.036(2) 0.0103(17) -0.0009(18) -0.0002(17)
C56 0.0310(18) 0.059(2) 0.044(2) 0.030(2) 0.0152(16) 0.0098(17)
C57 0.0198(15) 0.0270(17) 0.0320(18) 0.0118(14) 0.0041(13) 0.0003(12)
C58 0.0235(15) 0.0243(16) 0.0291(17) 0.0108(14) 0.0068(13) 0.0079(12)
C59 0.0232(15) 0.0190(15) 0.0296(17) 0.0104(13) 0.0082(13) 0.0056(12)
C60 0.0233(16) 0.0315(18) 0.047(2) 0.0199(17) 0.0042(15) 0.0084(13)
C61 0.034(2) 0.062(3) 0.077(3) 0.030(2) 0.018(2) 0.027(2)
C62 0.0308(18) 0.047(2) 0.051(2) 0.027(2) -0.0048(17) 0.0032(16)
C63 0.0342(19) 0.043(2) 0.073(3) 0.038(2) -0.0024(19) 0.0092(16)
C64 0.0264(16) 0.0181(15) 0.0202(16) 0.0001(13) 0.0013(12) 0.0025(12)
C66 0.0251(15) 0.0198(15) 0.0199(16) 0.0041(13) 0.0047(12) 0.0025(12)
C67 0.0236(15) 0.0162(14) 0.0169(15) 0.0025(12) 0.0035(12) 0.0019(11)
C68 0.0283(16) 0.0175(15) 0.0216(16) 0.0051(13) 0.0047(13) 0.0025(12)
C69 0.0290(16) 0.0190(15) 0.0296(18) 0.0045(13) 0.0114(14) 0.0014(12)
C70 0.043(2) 0.036(2) 0.051(2) 0.0196(19) 0.0249(19) 0.0105(17)
C74 0.0246(16) 0.0218(16) 0.0313(18) 0.0038(14) 0.0078(13) 0.0039(12)
C76 0.0179(14) 0.0235(15) 0.0216(16) 0.0095(13) 0.0055(12) 0.0032(11)
C77 0.0231(15) 0.0210(15) 0.0202(16) 0.0085(13) 0.0036(12) 0.0038(12)
C78 0.0233(15) 0.0203(15) 0.0242(16) 0.0095(13) 0.0017(12) 0.0039(12)
C79 0.0246(15) 0.0210(15) 0.0211(16) 0.0069(13) 0.0030(12) 0.0027(12)
C80 0.0219(15) 0.0261(16) 0.0221(16) 0.0115(13) 0.0057(12) 0.0044(12)
C81 0.0397(19) 0.0257(17) 0.0264(18) 0.0126(14) 0.0080(15) 0.0054(14)
C82 0.0230(15) 0.0216(15) 0.0247(16) 0.0125(13) 0.0084(12) 0.0046(12)
C83 0.0366(18) 0.0224(16) 0.0243(17) 0.0072(14) -0.0030(14) 0.0045(14)
C84 0.0197(14) 0.0215(15) 0.0218(16) 0.0104(13) 0.0016(12) 0.0046(11)
C85 0.0250(15) 0.0229(16) 0.0262(17) 0.0113(14) 0.0037(13) 0.0044(12)
C86 0.0245(16) 0.0212(16) 0.0314(18) 0.0109(14) -0.0020(13) 0.0011(12)
C87 0.0245(16) 0.0280(17) 0.0363(19) 0.0191(15) 0.0009(14) -0.0026(13)
C88 0.0226(15) 0.0321(18) 0.0287(18) 0.0146(15) 0.0051(13) 0.0026(13)
C89 0.039(2) 0.040(2) 0.053(3) 0.021(2) 0.0214(19) 0.0054(17)
C90 0.0236(15) 0.0213(15) 0.0251(17) 0.0091(13) 0.0028(13) 0.0029(12)
C91 0.036(2) 0.0238(18) 0.061(3) 0.0182(18) 0.0062(18) 0.0008(15)
C92 0.0222(14) 0.0165(14) 0.0264(16) 0.0116(13) 0.0052(12) -0.0005(11)
C93 0.0261(15) 0.0157(14) 0.0256(16) 0.0104(13) 0.0062(13) 0.0037(12)
C94 0.0311(16) 0.0148(14) 0.0251(17) 0.0092(13) 0.0032(13) -0.0004(12)
C95 0.0300(17) 0.0209(15) 0.0288(18) 0.0155(14) -0.0022(13) -0.0043(13)
C96 0.0243(15) 0.0209(16) 0.0363(19) 0.0145(14) 0.0052(14) 0.0013(12)
C97 0.0298(19) 0.051(2) 0.040(2) 0.015(2) -0.0019(17) 0.0143(17)
C102 0.0246(15) 0.0200(15) 0.0258(17) 0.0086(13) 0.0054(13) 0.0023(12)
C103 0.049(2) 0.0316(19) 0.0232(18) 0.0070(15) -0.0022(16) 0.0055(16)
C200 0.086(3) 0.060(3) 0.035(2) 0.032(2) 0.027(2) 0.024(2)
F27 0.060(4) 0.059(3) 0.117(6) -0.043(3) -0.031(3) 0.043(3)
F26 0.129(4) 0.222(7) 0.090(3) 0.103(4) 0.050(3) 0.145(5)
F28 0.048(2) 0.077(3) 0.208(6) 0.048(3) 0.066(3) 0.022(2)
F260 0.0763(16) 0.0559(14) 0.0230(11) 0.0101(10) -0.0017(10) 0.0266(12)
F270 0.047(10) 0.13(2) 0.032(8) 0.048(12) 0.031(8) 0.062(12)
F280 0.0300(10) 0.0500(12) 0.0460(12) 0.0161(10) 0.0033(9) 0.0141(9)
C227 0.0251(16) 0.0252(17) 0.0302(18) 0.0043(14) 0.0016(13) 0.0081(13)
F1 0.0633(13) 0.0443(12) 0.0246(10) 0.0215(9) 0.0126(9) 0.0247(10)
F2 0.0709(15) 0.0574(14) 0.0315(12) 0.0219(11) -0.0164(11) -0.0255(12)
F3 0.0659(14) 0.0570(14) 0.0304(11) 0.0217(10) 0.0250(10) 0.0297(11)
F4 0.0567(14) 0.0478(14) 0.0959(19) 0.0465(14) 0.0360(14) 0.0344(11)
F5 0.114(2) 0.0286(11) 0.0311(12) 0.0163(10) -0.0157(12) -0.0002(12)
F6 0.0445(12) 0.0289(11) 0.0594(14) 0.0250(10) 0.0047(10) 0.0008(9)
F7 0.097(4) 0.083(4) 0.056(3) -0.026(3) 0.054(3) -0.041(3)
F8 0.076(3) 0.152(5) 0.099(4) 0.075(4) 0.063(3) 0.074(3)
F9 0.100(4) 0.055(2) 0.087(3) 0.032(2) 0.071(3) 0.004(3)
F70 0.096(13) 0.037(7) 0.093(13) 0.032(8) 0.077(11) 0.029(8)
F80 0.035(7) 0.056(9) 0.095(12) -0.013(8) 0.041(8) -0.022(6)
F90 0.087(10) 0.130(14) 0.046(8) 0.051(9) 0.049(8) 0.066(10)
F13 0.0594(16) 0.0897(19) 0.0303(12) 0.0036(12) 0.0133(11) 0.0238(14)
F10 0.085(3) 0.0215(15) 0.093(3) 0.024(2) 0.041(3) 0.0019(15)
F11 0.0351(18) 0.0278(16) 0.138(4) 0.020(2) 0.012(2) 0.0140(13)
F12 0.088(3) 0.0348(17) 0.059(2) -0.0028(15) -0.010(2) 0.0294(18)
F110 0.0300(10) 0.0500(12) 0.0460(12) 0.0161(10) 0.0033(9) 0.0141(9)
F100 0.0709(15) 0.0574(14) 0.0315(12) 0.0219(11) -0.0164(11) -0.0255(12)
F120 0.0659(14) 0.0570(14) 0.0304(11) 0.0217(10) 0.0250(10) 0.0297(11)
F14 0.132(3) 0.0225(12) 0.0499(15) 0.0006(11) 0.0184(16) 0.0061(13)
F15 0.0763(16) 0.0559(14) 0.0230(11) 0.0101(10) -0.0017(10) 0.0266(12)
F20 0.0473(12) 0.0378(11) 0.0269(10) 0.0113(9) 0.0075(9) 0.0220(9)
F21 0.0300(10) 0.0500(12) 0.0460(12) 0.0161(10) 0.0033(9) 0.0141(9)
F23 0.045(2) 0.184(9) 0.083(5) 0.106(6) 0.034(3) 0.041(4)
F24 0.075(2) 0.067(2) 0.067(2) 0.020(2) 0.031(2) -0.026(2)
F25 0.130(4) 0.060(3) 0.070(3) 0.033(2) 0.079(3) 0.047(3)
F230 0.15(3) 0.043(7) 0.068(15) 0.040(8) 0.079(16) 0.058(11)
F250 0.198(19) 0.037(7) 0.052(9) -0.008(6) 0.087(12) -0.032(10)
F240 0.0300(10) 0.0500(12) 0.0460(12) 0.0161(10) 0.0033(9) 0.0141(9)
F44 0.0491(12) 0.0233(10) 0.0403(12) 0.0085(9) -0.0009(9) 0.0117(9)
P1 0.0246(4) 0.0140(4) 0.0194(4) 0.0072(3) 0.0062(3) 0.0017(3)
S1 0.0203(3) 0.0144(3) 0.0263(4) 0.0101(3) 0.0036(3) 0.0005(3)
S2 0.0202(4) 0.0185(4) 0.0279(4) 0.0121(3) 0.0038(3) 0.0009(3)
Pd1 0.01973(11) 0.01319(11) 0.01933(12) 0.00760(9) 0.00428(8) 0.00096(8)
B1 0.0218(16) 0.0183(17) 0.0196(17) 0.0075(14) 0.0037(13) 0.0038(13)

loop_
_atom_type_symbol
_atom_type_description
_atom_type_scat_dispersion_real
_atom_type_scat_dispersion_imag
_atom_type_scat_source
C C 0.0033 0.0016 'International Tables Vol C Tables 4.2.6.8 and 6.1.1.4'
F F 0.0171 0.0103 'International Tables Vol C Tables 4.2.6.8 and 6.1.1.4'
P P 0.1023 0.0942 'International Tables Vol C Tables 4.2.6.8 and 6.1.1.4'
S S 0.1246 0.1234 'International Tables Vol C Tables 4.2.6.8 and 6.1.1.4'
Pd Pd -0.9988 1.0072 'International Tables Vol C Tables 4.2.6.8 and 6.1.1.4'
B B 0.0013 0.0007 'International Tables Vol C Tables 4.2.6.8 and 6.1.1.4'
H H 0.0000 0.0000 'International Tables Vol C Tables 4.2.6.8 and 6.1.1.4'

loop_
_geom_angle_atom_site_label_1
_geom_angle_atom_site_label_2
_geom_angle_atom_site_label_3
_geom_angle
_geom_angle_site_symmetry_1
_geom_angle_site_symmetry_3
_geom_angle_publ_flag
C5 C1 C2 110.7(3) . . ?
C5 C1 P1 113.2(2) . . ?
C2 C1 P1 111.9(2) . . ?
C5 C1 H1 106.9 . . ?
C2 C1 H1 106.9 . . ?
P1 C1 H1 106.9 . . ?
C3 C2 C1 110.3(3) . . ?
C3 C2 H2A 109.6 . . ?
C1 C2 H2A 109.6 . . ?
C3 C2 H2B 109.6 . . ?
C1 C2 H2B 109.6 . . ?
H2A C2 H2B 108.1 . . ?
C200 C3 C2 111.4(3) . . ?
C200 C3 H3A 109.4 . . ?
C2 C3 H3A 109.4 . . ?
C200 C3 H3B 109.4 . . ?
C2 C3 H3B 109.4 . . ?
H3A C3 H3B 108.0 . . ?
C200 C4 C5 111.0(3) . . ?
C200 C4 H4A 109.4 . . ?
C5 C4 H4A 109.4 . . ?
C200 C4 H4B 109.4 . . ?
C5 C4 H4B 109.4 . . ?
H4A C4 H4B 108.0 . . ?
C1 C5 C4 110.8(3) . . ?
C1 C5 H5A 109.5 . . ?
C4 C5 H5A 109.5 . . ?
C1 C5 H5B 109.5 . . ?
C4 C5 H5B 109.5 . . ?
H5A C5 H5B 108.1 . . ?
C7 C6 C11 110.3(2) . . ?
C7 C6 P1 114.2(2) . . ?
C11 C6 P1 114.9(2) . . ?
C7 C6 H6 105.5 . . ?
C11 C6 H6 105.5 . . ?
P1 C6 H6 105.5 . . ?
C8 C7 C6 109.9(3) . . ?
C8 C7 H7A 109.7 . . ?
C6 C7 H7A 109.7 . . ?
C8 C7 H7B 109.7 . . ?
C6 C7 H7B 109.7 . . ?
H7A C7 H7B 108.2 . . ?
C9 C8 C7 111.5(3) . . ?
C9 C8 H8A 109.3 . . ?
C7 C8 H8A 109.3 . . ?
C9 C8 H8B 109.3 . . ?
C7 C8 H8B 109.3 . . ?
H8A C8 H8B 108.0 . . ?
C8 C9 C10 111.2(3) . . ?
C8 C9 H9A 109.4 . . ?
C10 C9 H9A 109.4 . . ?
C8 C9 H9B 109.4 . . ?
C10 C9 H9B 109.4 . . ?
H9A C9 H9B 108.0 . . ?
C9 C10 C11 111.4(3) . . ?
C9 C10 H10A 109.4 . . ?
C11 C10 H10A 109.4 . . ?
C9 C10 H10B 109.4 . . ?
C11 C10 H10B 109.4 . . ?
H10A C10 H10B 108.0 . . ?
C10 C11 C6 109.0(3) . . ?
C10 C11 H11A 109.9 . . ?
C6 C11 H11A 109.9 . . ?
C10 C11 H11B 109.9 . . ?
C6 C11 H11B 109.9 . . ?
H11A C11 H11B 108.3 . . ?
C13 C12 C17 110.5(3) . . ?
C13 C12 P1 113.1(2) . . ?
C17 C12 P1 116.7(2) . . ?
C13 C12 H12 105.2 . . ?
C17 C12 H12 105.2 . . ?
P1 C12 H12 105.2 . . ?
C14 C13 C12 109.8(3) . . ?
C14 C13 H13A 109.7 . . ?
C12 C13 H13A 109.7 . . ?
C14 C13 H13B 109.7 . . ?
C12 C13 H13B 109.7 . . ?
H13A C13 H13B 108.2 . . ?
C15 C14 C13 111.2(3) . . ?
C15 C14 H14A 109.4 . . ?
C13 C14 H14A 109.4 . . ?
C15 C14 H14B 109.4 . . ?
C13 C14 H14B 109.4 . . ?
H14A C14 H14B 108.0 . . ?
C16 C15 C14 111.2(3) . . ?
C16 C15 H15A 109.4 . . ?
C14 C15 H15A 109.4 . . ?
C16 C15 H15B 109.4 . . ?
C14 C15 H15B 109.4 . . ?
H15A C15 H15B 108.0 . . ?
C15 C16 C17 112.0(3) . . ?
C15 C16 H16A 109.2 . . ?
C17 C16 H16A 109.2 . . ?
C15 C16 H16B 109.2 . . ?
C17 C16 H16B 109.2 . . ?
H16A C16 H16B 107.9 . . ?
C16 C17 C12 108.9(3) . . ?
C16 C17 H17A 109.9 . . ?
C12 C17 H17A 109.9 . . ?
C16 C17 H17B 109.9 . . ?
C12 C17 H17B 109.9 . . ?
H17A C17 H17B 108.3 . . ?
C19 C18 C29 119.1(2) . . ?
C19 C18 S1 124.5(2) . . ?
C29 C18 S1 116.2(2) . . ?
C20 C19 C18 120.0(3) . . ?
C20 C19 C39 120.7(2) . . ?
C18 C19 C39 119.2(2) . . ?
C21 C20 C19 121.9(3) . . ?
C21 C20 H20 119.1 . . ?
C19 C20 H20 119.1 . . ?
C20 C21 C28 117.1(2) . . ?
C20 C21 C22 121.4(3) . . ?
C28 C21 C22 121.4(3) . . ?
C501 C22 C500 119.4(5) . . ?
C402 C22 C400 116.6(5) . . ?
C501 C22 C21 112.9(4) . . ?
C402 C22 C21 114.2(3) . . ?
C500 C22 C21 113.3(4) . . ?
C400 C22 C21 114.6(3) . . ?
C402 C22 C401 102.7(4) . . ?
C400 C22 C401 102.0(4) . . ?
C21 C22 C401 104.2(3) . . ?
C501 C22 C502 104.5(5) . . ?
C500 C22 C502 101.1(5) . . ?
C21 C22 C502 102.9(3) . . ?
C22 C401 H40A 109.5 . . ?
C22 C401 H40B 109.5 . . ?
H40A C401 H40B 109.5 . . ?
C22 C401 H40C 109.5 . . ?
H40A C401 H40C 109.5 . . ?
H40B C401 H40C 109.5 . . ?
C22 C400 H40D 109.5 . . ?
C22 C400 H40E 109.5 . . ?
H40D C400 H40E 109.5 . . ?
C22 C400 H40F 109.5 . . ?
H40D C400 H40F 109.5 . . ?
H40E C400 H40F 109.5 . . ?
C22 C402 H40G 109.5 . . ?
C22 C402 H40H 109.5 . . ?
H40G C402 H40H 109.5 . . ?
C22 C402 H40I 109.5 . . ?
H40G C402 H40I 109.5 . . ?
H40H C402 H40I 109.5 . . ?
C22 C502 H50A 109.5 . . ?
C22 C502 H50B 109.5 . . ?
H50A C502 H50B 109.5 . . ?
C22 C502 H50C 109.5 . . ?
H50A C502 H50C 109.5 . . ?
H50B C502 H50C 109.5 . . ?
C22 C501 H50D 109.5 . . ?
C22 C501 H50E 109.5 . . ?
H50D C501 H50E 109.5 . . ?
C22 C501 H50F 109.5 . . ?
H50D C501 H50F 109.5 . . ?
H50E C501 H50F 109.5 . . ?
C22 C500 H50G 109.5 . . ?
C22 C500 H50H 109.5 . . ?
H50G C500 H50H 109.5 . . ?
C22 C500 H50I 109.5 . . ?
H50G C500 H50I 109.5 . . ?
H50H C500 H50I 109.5 . . ?
C29 C28 C21 123.2(3) . . ?
C29 C28 H28 118.4 . . ?
C21 C28 H28 118.4 . . ?
C28 C29 C18 118.6(2) . . ?
C28 C29 C30 118.6(2) . . ?
C18 C29 C30 122.5(2) . . ?
C31 C30 C35 120.4(3) . . ?
C31 C30 C29 121.9(2) . . ?
C35 C30 C29 117.6(3) . . ?
C32 C31 C30 118.6(3) . . ?
C32 C31 C38 120.0(3) . . ?
C30 C31 C38 121.4(2) . . ?
C33 C32 C31 122.1(3) . . ?
C33 C32 H32 119.0 . . ?
C31 C32 H32 119.0 . . ?
C34 C33 C32 118.1(3) . . ?
C34 C33 C37 120.9(3) . . ?
C32 C33 C37 121.0(3) . . ?
C33 C34 C35 122.1(3) . . ?
C33 C34 H34 118.9 . . ?
C35 C34 H34 118.9 . . ?
C34 C35 C30 118.7(3) . . ?
C34 C35 C36 119.5(3) . . ?
C30 C35 C36 121.8(3) . . ?
C35 C36 H36A 109.5 . . ?
C35 C36 H36B 109.5 . . ?
H36A C36 H36B 109.5 . . ?
C35 C36 H36C 109.5 . . ?
H36A C36 H36C 109.5 . . ?
H36B C36 H36C 109.5 . . ?
C33 C37 H37A 109.5 . . ?
C33 C37 H37B 109.5 . . ?
H37A C37 H37B 109.5 . . ?
C33 C37 H37C 109.5 . . ?
H37A C37 H37C 109.5 . . ?
H37B C37 H37C 109.5 . . ?
C31 C38 H38A 109.5 . . ?
C31 C38 H38B 109.5 . . ?
H38A C38 H38B 109.5 . . ?
C31 C38 H38C 109.5 . . ?
H38A C38 H38C 109.5 . . ?
H38B C38 H38C 109.5 . . ?
C44 C39 C40 118.9(3) . . ?
C44 C39 C19 121.7(2) . . ?
C40 C39 C19 119.3(2) . . ?
C41 C40 C39 119.6(3) . . ?
C41 C40 Pd1 74.97(16) . . ?
C39 C40 Pd1 99.83(17) . . ?
C41 C40 H400 121.0(16) . . ?
C39 C40 H400 119.3(16) . . ?
Pd1 C40 H400 99.2(16) . . ?
C40 C41 C42 120.8(3) . . ?
C40 C41 Pd1 72.50(15) . . ?
C42 C41 Pd1 101.49(18) . . ?
C40 C41 H410 119.3(18) . . ?
C42 C41 H410 119.5(17) . . ?
Pd1 C41 H410 101.0(17) . . ?
C43 C42 C41 118.7(3) . . ?
C43 C42 C45 122.9(3) . . ?
C41 C42 C45 118.2(2) . . ?
C42 C43 C44 119.8(3) . . ?
C42 C43 H430 117.0(18) . . ?
C44 C43 H430 122.7(18) . . ?
C39 C44 C43 121.4(3) . . ?
C39 C44 H440 121(2) . . ?
C43 C44 H440 117(2) . . ?
C59 C45 C46 120.3(3) . . ?
C59 C45 C42 122.2(3) . . ?
C46 C45 C42 117.6(2) . . ?
C45 C46 C47 118.5(3) . . ?
C45 C46 S2 125.3(2) . . ?
C47 C46 S2 116.0(2) . . ?
C57 C47 C46 118.9(3) . . ?
C57 C47 C48 118.5(3) . . ?
C46 C47 C48 122.6(3) . . ?
C54 C48 C49 120.8(3) . . ?
C54 C48 C47 119.1(3) . . ?
C49 C48 C47 120.0(3) . . ?
C50 C49 C48 118.3(4) . . ?
C50 C49 C56 121.0(3) . . ?
C48 C49 C56 120.7(3) . . ?
C51 C50 C49 121.9(4) . . ?
C51 C50 H50 119.1 . . ?
C49 C50 H50 119.1 . . ?
C50 C51 C53 119.0(3) . . ?
C50 C51 C52 120.9(4) . . ?
C53 C51 C52 120.2(4) . . ?
C51 C52 H52A 109.5 . . ?
C51 C52 H52B 109.5 . . ?
H52A C52 H52B 109.5 . . ?
C51 C52 H52C 109.5 . . ?
H52A C52 H52C 109.5 . . ?
H52B C52 H52C 109.5 . . ?
C51 C53 C54 121.1(4) . . ?
C51 C53 H53 119.4 . . ?
C54 C53 H53 119.4 . . ?
C48 C54 C53 118.9(3) . . ?
C48 C54 C55 121.2(3) . . ?
C53 C54 C55 119.9(3) . . ?
C54 C55 H55A 109.5 . . ?
C54 C55 H55B 109.5 . . ?
H55A C55 H55B 109.5 . . ?
C54 C55 H55C 109.5 . . ?
H55A C55 H55C 109.5 . . ?
H55B C55 H55C 109.5 . . ?
C49 C56 H56A 109.5 . . ?
C49 C56 H56B 109.5 . . ?
H56A C56 H56B 109.5 . . ?
C49 C56 H56C 109.5 . . ?
H56A C56 H56C 109.5 . . ?
H56B C56 H56C 109.5 . . ?
C47 C57 C58 123.3(3) . . ?
C47 C57 H57 118.4 . . ?
C58 C57 H57 118.4 . . ?
C59 C58 C57 117.2(3) . . ?
C59 C58 C60 123.1(3) . . ?
C57 C58 C60 119.6(3) . . ?
C45 C59 C58 121.7(3) . . ?
C45 C59 H59 119.1 . . ?
C58 C59 H59 119.1 . . ?
C63 C60 C62 108.5(3) . . ?
C63 C60 C58 111.8(3) . . ?
C62 C60 C58 110.0(3) . . ?
C63 C60 C61 108.9(3) . . ?
C62 C60 C61 110.0(3) . . ?
C58 C60 C61 107.7(3) . . ?
C60 C61 H61A 109.5 . . ?
C60 C61 H61B 109.5 . . ?
H61A C61 H61B 109.5 . . ?
C60 C61 H61C 109.5 . . ?
H61A C61 H61C 109.5 . . ?
H61B C61 H61C 109.5 . . ?
C60 C62 H62A 109.5 . . ?
C60 C62 H62B 109.5 . . ?
H62A C62 H62B 109.5 . . ?
C60 C62 H62C 109.5 . . ?
H62A C62 H62C 109.5 . . ?
H62B C62 H62C 109.5 . . ?
C60 C63 H63A 109.5 . . ?
C60 C63 H63B 109.5 . . ?
H63A C63 H63B 109.5 . . ?
C60 C63 H63C 109.5 . . ?
H63A C63 H63C 109.5 . . ?
H63B C63 H63C 109.5 . . ?
C74 C64 C66 120.5(3) . . ?
C74 C64 C227 120.4(3) . . ?
C66 C64 C227 119.0(3) . . ?
C64 C66 C67 122.7(3) . . ?
C64 C66 H66 118.7 . . ?
C67 C66 H66 118.7 . . ?
C66 C67 C68 115.9(3) . . ?
C66 C67 B1 121.1(2) . . ?
C68 C67 B1 122.6(2) . . ?
C69 C68 C67 121.7(3) . . ?
C69 C68 H68 119.2 . . ?
C67 C68 H68 119.2 . . ?
C74 C69 C68 121.1(3) . . ?
C74 C69 C70 118.6(3) . . ?
C68 C69 C70 120.3(3) . . ?
F240 C70 F230 108.7(16) . . ?
F23 C70 F25 112.5(5) . . ?
F23 C70 F24 103.9(5) . . ?
F25 C70 F24 100.5(4) . . ?
F240 C70 F250 109.1(10) . . ?
F230 C70 F250 91.5(15) . . ?
F240 C70 C69 121.1(6) . . ?
F230 C70 C69 114.3(13) . . ?
F23 C70 C69 115.8(4) . . ?
F25 C70 C69 112.6(3) . . ?
F24 C70 C69 110.0(3) . . ?
F250 C70 C69 108.0(5) . . ?
C64 C74 C69 118.2(3) . . ?
C64 C74 H74 120.9 . . ?
C69 C74 H74 120.9 . . ?
C82 C76 C77 115.7(3) . . ?
C82 C76 B1 121.1(2) . . ?
C77 C76 B1 122.9(3) . . ?
C78 C77 C76 122.2(3) . . ?
C78 C77 H77 118.9 . . ?
C76 C77 H77 118.9 . . ?
C79 C78 C77 120.9(3) . . ?
C79 C78 C83 118.3(3) . . ?
C77 C78 C83 120.9(3) . . ?
C78 C79 C80 118.0(3) . . ?
C78 C79 H79 121.0 . . ?
C80 C79 H79 121.0 . . ?
C79 C80 C82 120.9(3) . . ?
C79 C80 C81 118.6(3) . . ?
C82 C80 C81 120.4(3) . . ?
F2 C81 F1 106.1(3) . . ?
F2 C81 F3 106.2(3) . . ?
F1 C81 F3 105.5(2) . . ?
F2 C81 C80 113.4(3) . . ?
F1 C81 C80 113.1(3) . . ?
F3 C81 C80 112.0(3) . . ?
C80 C82 C76 122.3(3) . . ?
C80 C82 H82 118.9 . . ?
C76 C82 H82 118.9 . . ?
F5 C83 F4 107.6(3) . . ?
F5 C83 F6 105.3(3) . . ?
F4 C83 F6 104.9(3) . . ?
F5 C83 C78 114.0(3) . . ?
F4 C83 C78 111.9(3) . . ?
F6 C83 C78 112.5(2) . . ?
C85 C84 C90 115.7(3) . . ?
C85 C84 B1 120.5(3) . . ?
C90 C84 B1 123.6(3) . . ?
C86 C85 C84 122.7(3) . . ?
C86 C85 H85 118.7 . . ?
C84 C85 H85 118.7 . . ?
C85 C86 C87 120.2(3) . . ?
C85 C86 C91 119.3(3) . . ?
C87 C86 C91 120.4(3) . . ?
C88 C87 C86 118.2(3) . . ?
C88 C87 H87 120.9 . . ?
C86 C87 H87 120.9 . . ?
C87 C88 C90 121.0(3) . . ?
C87 C88 C89 119.9(3) . . ?
C90 C88 C89 119.1(3) . . ?
F7 C89 F9 110.4(4) . . ?
F7 C89 F8 107.0(5) . . ?
F9 C89 F8 104.6(4) . . ?
F80 C89 F70 102.9(9) . . ?
F80 C89 F90 101.1(11) . . ?
F70 C89 F90 94.8(10) . . ?
F7 C89 C88 112.8(3) . . ?
F80 C89 C88 121.1(7) . . ?
F9 C89 C88 112.5(3) . . ?
F8 C89 C88 109.1(3) . . ?
F70 C89 C88 119.2(6) . . ?
F90 C89 C88 113.4(5) . . ?
C88 C90 C84 122.1(3) . . ?
C88 C90 H90 119.0 . . ?
C84 C90 H90 119.0 . . ?
F100 C91 F120 101.7(10) . . ?
F11 C91 F10 109.8(3) . . ?
F100 C91 F110 106.9(9) . . ?
F120 C91 F110 103.9(8) . . ?
F11 C91 F12 104.6(4) . . ?
F10 C91 F12 104.6(4) . . ?
F100 C91 C86 118.5(9) . . ?
F120 C91 C86 117.2(6) . . ?
F11 C91 C86 113.6(3) . . ?
F10 C91 C86 113.0(3) . . ?
F110 C91 C86 107.3(6) . . ?
F12 C91 C86 110.5(3) . . ?
C93 C92 C102 115.5(3) . . ?
C93 C92 B1 123.6(2) . . ?
C102 C92 B1 120.6(3) . . ?
C92 C93 C94 122.8(3) . . ?
C92 C93 H93 118.6 . . ?
C94 C93 H93 118.6 . . ?
C95 C94 C93 120.4(3) . . ?
C95 C94 C103 120.5(3) . . ?
C93 C94 C103 119.1(3) . . ?
C94 C95 C96 118.1(3) . . ?
C94 C95 H95 121.0 . . ?
C96 C95 H95 121.0 . . ?
C102 C96 C95 120.9(3) . . ?
C102 C96 C97 119.7(3) . . ?
C95 C96 C97 119.4(3) . . ?
F260 C97 F270 111.9(11) . . ?
F27 C97 F26 113.6(5) . . ?
F27 C97 F28 104.7(5) . . ?
F26 C97 F28 98.6(5) . . ?
F260 C97 C96 120.9(7) . . ?
F27 C97 C96 115.6(4) . . ?
F270 C97 C96 118.5(9) . . ?
F26 C97 C96 113.2(3) . . ?
F28 C97 C96 109.2(3) . . ?
F260 C97 F280 97.7(8) . . ?
F270 C97 F280 96.9(10) . . ?
C96 C97 F280 104.5(4) . . ?
C96 C102 C92 122.3(3) . . ?
C96 C102 H102 118.8 . . ?
C92 C102 H102 118.8 . . ?
F15 C103 F14 107.4(3) . . ?
F15 C103 F13 106.2(3) . . ?
F14 C103 F13 104.1(3) . . ?
F15 C103 C94 113.4(3) . . ?
F14 C103 C94 112.2(3) . . ?
F13 C103 C94 112.9(3) . . ?
C3 C200 C4 110.9(3) . . ?
C3 C200 H20A 109.5 . . ?
C4 C200 H20A 109.5 . . ?
C3 C200 H20B 109.5 . . ?
C4 C200 H20B 109.5 . . ?
H20A C200 H20B 108.0 . . ?
F20 C227 F21 107.1(3) . . ?
F20 C227 F44 105.6(3) . . ?
F21 C227 F44 105.4(2) . . ?
F20 C227 C64 113.5(2) . . ?
F21 C227 C64 113.3(3) . . ?
F44 C227 C64 111.4(3) . . ?
C1 P1 C6 106.31(14) . . ?
C1 P1 C12 106.44(14) . . ?
C6 P1 C12 110.49(14) . . ?
C1 P1 Pd1 104.38(10) . . ?
C6 P1 Pd1 115.67(10) . . ?
C12 P1 Pd1 112.73(10) . . ?
C18 S1 Pd1 117.28(10) . . ?
C46 S2 Pd1 119.59(10) . . ?
P1 Pd1 S1 87.24(3) . . ?
P1 Pd1 S2 89.89(3) . . ?
S1 Pd1 S2 164.01(3) . . ?
P1 Pd1 C40 157.96(7) . . ?
S1 Pd1 C40 78.64(7) . . ?
S2 Pd1 C40 108.20(7) . . ?
P1 Pd1 C41 157.67(7) . . ?
S1 Pd1 C41 110.96(7) . . ?
S2 Pd1 C41 76.00(7) . . ?
C40 Pd1 C41 32.53(9) . . ?
C92 B1 C76 112.2(2) . . ?
C92 B1 C67 113.7(2) . . ?
C76 B1 C67 103.8(2) . . ?
C92 B1 C84 104.0(2) . . ?
C76 B1 C84 112.7(2) . . ?
C67 B1 C84 110.6(2) . . ?

loop_
_geom_bond_atom_site_label_1
_geom_bond_atom_site_label_2
_geom_bond_distance
_geom_bond_site_symmetry_2
_geom_bond_publ_flag
C1 C5 1.530(4) . ?
C1 C2 1.534(4) . ?
C1 P1 1.836(3) . ?
C1 H1 1.0000 . ?
C2 C3 1.533(5) . ?
C2 H2A 0.9900 . ?
C2 H2B 0.9900 . ?
C3 C200 1.511(6) . ?
C3 H3A 0.9900 . ?
C3 H3B 0.9900 . ?
C4 C200 1.514(6) . ?
C4 C5 1.539(5) . ?
C4 H4A 0.9900 . ?
C4 H4B 0.9900 . ?
C5 H5A 0.9900 . ?
C5 H5B 0.9900 . ?
C6 C7 1.538(4) . ?
C6 C11 1.539(4) . ?
C6 P1 1.841(3) . ?
C6 H6 1.0000 . ?
C7 C8 1.527(4) . ?
C7 H7A 0.9900 . ?
C7 H7B 0.9900 . ?
C8 C9 1.512(5) . ?
C8 H8A 0.9900 . ?
C8 H8B 0.9900 . ?
C9 C10 1.526(5) . ?
C9 H9A 0.9900 . ?
C9 H9B 0.9900 . ?
C10 C11 1.537(5) . ?
C10 H10A 0.9900 . ?
C10 H10B 0.9900 . ?
C11 H11A 0.9900 . ?
C11 H11B 0.9900 . ?
C12 C13 1.532(4) . ?
C12 C17 1.535(4) . ?
C12 P1 1.844(3) . ?
C12 H12 1.0000 . ?
C13 C14 1.525(4) . ?
C13 H13A 0.9900 . ?
C13 H13B 0.9900 . ?
C14 C15 1.522(5) . ?
C14 H14A 0.9900 . ?
C14 H14B 0.9900 . ?
C15 C16 1.520(5) . ?
C15 H15A 0.9900 . ?
C15 H15B 0.9900 . ?
C16 C17 1.532(5) . ?
C16 H16A 0.9900 . ?
C16 H16B 0.9900 . ?
C17 H17A 0.9900 . ?
C17 H17B 0.9900 . ?
C18 C19 1.404(4) . ?
C18 C29 1.414(4) . ?
C18 S1 1.772(3) . ?
C19 C20 1.398(4) . ?
C19 C39 1.466(4) . ?
C20 C21 1.385(4) . ?
C20 H20 0.9500 . ?
C21 C28 1.400(4) . ?
C21 C22 1.538(4) . ?
C22 C501 1.393(8) . ?
C22 C402 1.440(7) . ?
C22 C500 1.476(8) . ?
C22 C400 1.478(6) . ?
C22 C401 1.725(7) . ?
C22 C502 1.762(8) . ?
C401 H40A 0.9800 . ?
C401 H40B 0.9800 . ?
C401 H40C 0.9800 . ?
C400 H40D 0.9800 . ?
C400 H40E 0.9800 . ?
C400 H40F 0.9800 . ?
C402 H40G 0.9800 . ?
C402 H40H 0.9800 . ?
C402 H40I 0.9800 . ?
C502 H50A 0.9800 . ?
C502 H50B 0.9800 . ?
C502 H50C 0.9800 . ?
C501 H50D 0.9800 . ?
C501 H50E 0.9800 . ?
C501 H50F 0.9800 . ?
C500 H50G 0.9800 . ?
C500 H50H 0.9800 . ?
C500 H50I 0.9800 . ?
C28 C29 1.388(4) . ?
C28 H28 0.9500 . ?
C29 C30 1.504(4) . ?
C30 C31 1.397(4) . ?
C30 C35 1.405(4) . ?
C31 C32 1.396(4) . ?
C31 C38 1.501(4) . ?
C32 C33 1.387(4) . ?
C32 H32 0.9500 . ?
C33 C34 1.382(5) . ?
C33 C37 1.517(4) . ?
C34 C35 1.392(4) . ?
C34 H34 0.9500 . ?
C35 C36 1.507(4) . ?
C36 H36A 0.9800 . ?
C36 H36B 0.9800 . ?
C36 H36C 0.9800 . ?
C37 H37A 0.9800 . ?
C37 H37B 0.9800 . ?
C37 H37C 0.9800 . ?
C38 H38A 0.9800 . ?
C38 H38B 0.9800 . ?
C38 H38C 0.9800 . ?
C39 C44 1.381(4) . ?
C39 C40 1.418(4) . ?
C40 C41 1.381(4) . ?
C40 Pd1 2.450(3) . ?
C40 H400 0.95(3) . ?
C41 C42 1.420(4) . ?
C41 Pd1 2.481(3) . ?
C41 H410 0.99(3) . ?
C42 C43 1.388(4) . ?
C42 C45 1.467(4) . ?
C43 C44 1.399(4) . ?
C43 H430 0.98(3) . ?
C44 H440 0.93(3) . ?
C45 C59 1.387(4) . ?
C45 C46 1.416(4) . ?
C46 C47 1.420(4) . ?
C46 S2 1.743(3) . ?
C47 C57 1.379(4) . ?
C47 C48 1.498(4) . ?
C48 C54 1.389(5) . ?
C48 C49 1.403(5) . ?
C49 C50 1.389(5) . ?
C49 C56 1.502(5) . ?
C50 C51 1.380(6) . ?
C50 H50 0.9500 . ?
C51 C53 1.383(6) . ?
C51 C52 1.514(5) . ?
C52 H52A 0.9800 . ?
C52 H52B 0.9800 . ?
C52 H52C 0.9800 . ?
C53 C54 1.397(5) . ?
C53 H53 0.9500 . ?
C54 C55 1.511(5) . ?
C55 H55A 0.9800 . ?
C55 H55B 0.9800 . ?
C55 H55C 0.9800 . ?
C56 H56A 0.9800 . ?
C56 H56B 0.9800 . ?
C56 H56C 0.9800 . ?
C57 C58 1.399(4) . ?
C57 H57 0.9500 . ?
C58 C59 1.393(4) . ?
C58 C60 1.535(4) . ?
C59 H59 0.9500 . ?
C60 C63 1.530(5) . ?
C60 C62 1.534(5) . ?
C60 C61 1.535(5) . ?
C61 H61A 0.9800 . ?
C61 H61B 0.9800 . ?
C61 H61C 0.9800 . ?
C62 H62A 0.9800 . ?
C62 H62B 0.9800 . ?
C62 H62C 0.9800 . ?
C63 H63A 0.9800 . ?
C63 H63B 0.9800 . ?
C63 H63C 0.9800 . ?
C64 C74 1.382(4) . ?
C64 C66 1.389(4) . ?
C64 C227 1.494(4) . ?
C66 C67 1.396(4) . ?
C66 H66 0.9500 . ?
C67 C68 1.400(4) . ?
C67 B1 1.641(4) . ?
C68 C69 1.392(4) . ?
C68 H68 0.9500 . ?
C69 C74 1.387(4) . ?
C69 C70 1.496(5) . ?
C70 F240 1.205(11) . ?
C70 F230 1.25(2) . ?
C70 F23 1.280(9) . ?
C70 F25 1.310(5) . ?
C70 F24 1.390(5) . ?
C70 F250 1.463(14) . ?
C74 H74 0.9500 . ?
C76 C82 1.396(4) . ?
C76 C77 1.401(4) . ?
C76 B1 1.640(4) . ?
C77 C78 1.390(4) . ?
C77 H77 0.9500 . ?
C78 C79 1.382(4) . ?
C78 C83 1.494(4) . ?
C79 C80 1.387(4) . ?
C79 H79 0.9500 . ?
C80 C82 1.388(4) . ?
C80 C81 1.489(4) . ?
C81 F2 1.331(4) . ?
C81 F1 1.342(4) . ?
C81 F3 1.342(4) . ?
C82 H82 0.9500 . ?
C83 F5 1.325(4) . ?
C83 F4 1.336(4) . ?
C83 F6 1.341(4) . ?
C84 C85 1.395(4) . ?
C84 C90 1.395(4) . ?
C84 B1 1.646(4) . ?
C85 C86 1.388(4) . ?
C85 H85 0.9500 . ?
C86 C87 1.389(5) . ?
C86 C91 1.492(5) . ?
C87 C88 1.377(5) . ?
C87 H87 0.9500 . ?
C88 C90 1.389(4) . ?
C88 C89 1.496(5) . ?
C89 F7 1.257(5) . ?
C89 F80 1.263(11) . ?
C89 F9 1.306(5) . ?
C89 F8 1.342(5) . ?
C89 F70 1.370(12) . ?
C89 F90 1.469(12) . ?
C90 H90 0.9500 . ?
C91 F100 1.233(15) . ?
C91 F120 1.271(11) . ?
C91 F11 1.305(5) . ?
C91 F10 1.339(5) . ?
C91 F110 1.358(12) . ?
C91 F12 1.360(5) . ?
C92 C93 1.390(4) . ?
C92 C102 1.400(4) . ?
C92 B1 1.634(4) . ?
C93 C94 1.395(4) . ?
C93 H93 0.9500 . ?
C94 C95 1.383(4) . ?
C94 C103 1.490(5) . ?
C95 C96 1.386(5) . ?
C95 H95 0.9500 . ?
C96 C102 1.385(4) . ?
C96 C97 1.496(5) . ?
C97 F260 1.180(13) . ?
C97 F27 1.240(7) . ?
C97 F270 1.265(16) . ?
C97 F26 1.300(5) . ?
C97 F28 1.363(6) . ?
C97 F280 1.551(11) . ?
C102 H102 0.9500 . ?
C103 F15 1.330(4) . ?
C103 F14 1.332(4) . ?
C103 F13 1.334(4) . ?
C200 H20A 0.9900 . ?
C200 H20B 0.9900 . ?
C227 F20 1.333(4) . ?
C227 F21 1.338(4) . ?
C227 F44 1.358(4) . ?
P1 Pd1 2.3154(7) . ?
S1 Pd1 2.3239(7) . ?
S2 Pd1 2.3274(7) . ?

loop_
_geom_torsion_atom_site_label_1
_geom_torsion_atom_site_label_2
_geom_torsion_atom_site_label_3
_geom_torsion_atom_site_label_4
_geom_torsion
_geom_torsion_site_symmetry_1
_geom_torsion_site_symmetry_2
_geom_torsion_site_symmetry_3
_geom_torsion_site_symmetry_4
_geom_torsion_publ_flag
C5 C1 C2 C3 -56.0(4) . . . . ?
P1 C1 C2 C3 176.8(3) . . . . ?
C1 C2 C3 C200 56.8(4) . . . . ?
C2 C1 C5 C4 55.8(4) . . . . ?
P1 C1 C5 C4 -177.6(2) . . . . ?
C200 C4 C5 C1 -56.1(4) . . . . ?
C11 C6 C7 C8 -58.8(3) . . . . ?
P1 C6 C7 C8 170.0(2) . . . . ?
C6 C7 C8 C9 57.0(3) . . . . ?
C7 C8 C9 C10 -55.7(4) . . . . ?
C8 C9 C10 C11 56.1(4) . . . . ?
C9 C10 C11 C6 -57.3(4) . . . . ?
C7 C6 C11 C10 58.7(4) . . . . ?
P1 C6 C11 C10 -170.4(2) . . . . ?
C17 C12 C13 C14 59.5(3) . . . . ?
P1 C12 C13 C14 -167.7(2) . . . . ?
C12 C13 C14 C15 -57.1(3) . . . . ?
C13 C14 C15 C16 55.1(4) . . . . ?
C14 C15 C16 C17 -55.3(4) . . . . ?
C15 C16 C17 C12 56.7(4) . . . . ?
C13 C12 C17 C16 -58.7(4) . . . . ?
P1 C12 C17 C16 170.3(3) . . . . ?
C29 C18 C19 C20 -0.7(4) . . . . ?
S1 C18 C19 C20 174.3(2) . . . . ?
C29 C18 C19 C39 -176.5(3) . . . . ?
S1 C18 C19 C39 -1.5(4) . . . . ?
C18 C19 C20 C21 2.0(4) . . . . ?
C39 C19 C20 C21 177.7(3) . . . . ?
C19 C20 C21 C28 -0.7(4) . . . . ?
C19 C20 C21 C22 -177.3(3) . . . . ?
C20 C21 C22 C501 56.3(6) . . . . ?
C28 C21 C22 C501 -120.2(6) . . . . ?
C20 C21 C22 C402 -127.5(5) . . . . ?
C28 C21 C22 C402 56.1(6) . . . . ?
C20 C21 C22 C500 -164.1(5) . . . . ?
C28 C21 C22 C500 19.5(6) . . . . ?
C20 C21 C22 C400 10.7(6) . . . . ?
C28 C21 C22 C400 -165.7(4) . . . . ?
C20 C21 C22 C401 121.2(4) . . . . ?
C28 C21 C22 C401 -55.2(4) . . . . ?
C20 C21 C22 C502 -55.8(4) . . . . ?
C28 C21 C22 C502 127.7(4) . . . . ?
C20 C21 C28 C29 -1.8(4) . . . . ?
C22 C21 C28 C29 174.7(3) . . . . ?
C21 C28 C29 C18 3.0(4) . . . . ?
C21 C28 C29 C30 -171.0(3) . . . . ?
C19 C18 C29 C28 -1.6(4) . . . . ?
S1 C18 C29 C28 -177.1(2) . . . . ?
C19 C18 C29 C30 172.1(3) . . . . ?
S1 C18 C29 C30 -3.3(4) . . . . ?
C28 C29 C30 C31 -104.3(3) . . . . ?
C18 C29 C30 C31 81.9(4) . . . . ?
C28 C29 C30 C35 74.1(3) . . . . ?
C18 C29 C30 C35 -99.6(3) . . . . ?
C35 C30 C31 C32 -0.5(4) . . . . ?
C29 C30 C31 C32 177.9(3) . . . . ?
C35 C30 C31 C38 179.8(3) . . . . ?
C29 C30 C31 C38 -1.8(4) . . . . ?
C30 C31 C32 C33 0.8(4) . . . . ?
C38 C31 C32 C33 -179.5(3) . . . . ?
C31 C32 C33 C34 -0.4(4) . . . . ?
C31 C32 C33 C37 178.7(3) . . . . ?
C32 C33 C34 C35 -0.4(5) . . . . ?
C37 C33 C34 C35 -179.5(3) . . . . ?
C33 C34 C35 C30 0.7(4) . . . . ?
C33 C34 C35 C36 -178.4(3) . . . . ?
C31 C30 C35 C34 -0.2(4) . . . . ?
C29 C30 C35 C34 -178.7(3) . . . . ?
C31 C30 C35 C36 178.8(3) . . . . ?
C29 C30 C35 C36 0.3(4) . . . . ?
C20 C19 C39 C44 -48.6(4) . . . . ?
C18 C19 C39 C44 127.2(3) . . . . ?
C20 C19 C39 C40 135.6(3) . . . . ?
C18 C19 C39 C40 -48.6(4) . . . . ?
C44 C39 C40 C41 -6.8(4) . . . . ?
C19 C39 C40 C41 169.0(2) . . . . ?
C44 C39 C40 Pd1 -85.1(3) . . . . ?
C19 C39 C40 Pd1 90.8(2) . . . . ?
C39 C40 C41 C42 0.2(4) . . . . ?
Pd1 C40 C41 C42 93.2(2) . . . . ?
C39 C40 C41 Pd1 -92.9(2) . . . . ?
C40 C41 C42 C43 6.7(4) . . . . ?
Pd1 C41 C42 C43 83.0(2) . . . . ?
C40 C41 C42 C45 -167.9(2) . . . . ?
Pd1 C41 C42 C45 -91.5(2) . . . . ?
C41 C42 C43 C44 -7.0(4) . . . . ?
C45 C42 C43 C44 167.3(3) . . . . ?
C40 C39 C44 C43 6.6(4) . . . . ?
C19 C39 C44 C43 -169.2(3) . . . . ?
C42 C43 C44 C39 0.3(4) . . . . ?
C43 C42 C45 C59 51.1(4) . . . . ?
C41 C42 C45 C59 -134.6(3) . . . . ?
C43 C42 C45 C46 -129.0(3) . . . . ?
C41 C42 C45 C46 45.3(4) . . . . ?
C59 C45 C46 C47 1.2(4) . . . . ?
C42 C45 C46 C47 -178.7(3) . . . . ?
C59 C45 C46 S2 -174.3(2) . . . . ?
C42 C45 C46 S2 5.9(4) . . . . ?
C45 C46 C47 C57 1.3(4) . . . . ?
S2 C46 C47 C57 177.2(2) . . . . ?
C45 C46 C47 C48 -176.6(3) . . . . ?
S2 C46 C47 C48 -0.8(4) . . . . ?
C57 C47 C48 C54 -80.3(4) . . . . ?
C46 C47 C48 C54 97.6(4) . . . . ?
C57 C47 C48 C49 96.2(4) . . . . ?
C46 C47 C48 C49 -85.9(4) . . . . ?
C54 C48 C49 C50 -0.5(4) . . . . ?
C47 C48 C49 C50 -176.9(3) . . . . ?
C54 C48 C49 C56 179.3(3) . . . . ?
C47 C48 C49 C56 2.9(4) . . . . ?
C48 C49 C50 C51 0.5(5) . . . . ?
C56 C49 C50 C51 -179.3(3) . . . . ?
C49 C50 C51 C53 -0.3(5) . . . . ?
C49 C50 C51 C52 -179.4(3) . . . . ?
C50 C51 C53 C54 -0.1(5) . . . . ?
C52 C51 C53 C54 179.1(3) . . . . ?
C49 C48 C54 C53 0.1(5) . . . . ?
C47 C48 C54 C53 176.6(3) . . . . ?
C49 C48 C54 C55 -179.3(3) . . . . ?
C47 C48 C54 C55 -2.8(5) . . . . ?
C51 C53 C54 C48 0.1(5) . . . . ?
C51 C53 C54 C55 179.5(3) . . . . ?
C46 C47 C57 C58 -2.6(5) . . . . ?
C48 C47 C57 C58 175.4(3) . . . . ?
C47 C57 C58 C59 1.4(5) . . . . ?
C47 C57 C58 C60 178.3(3) . . . . ?
C46 C45 C59 C58 -2.5(4) . . . . ?
C42 C45 C59 C58 177.4(3) . . . . ?
C57 C58 C59 C45 1.2(4) . . . . ?
C60 C58 C59 C45 -175.6(3) . . . . ?
C59 C58 C60 C63 -10.3(5) . . . . ?
C57 C58 C60 C63 172.9(3) . . . . ?
C59 C58 C60 C62 -130.9(3) . . . . ?
C57 C58 C60 C62 52.3(4) . . . . ?
C59 C58 C60 C61 109.3(4) . . . . ?
C57 C58 C60 C61 -67.5(4) . . . . ?
C74 C64 C66 C67 0.9(5) . . . . ?
C227 C64 C66 C67 177.8(3) . . . . ?
C64 C66 C67 C68 -0.3(4) . . . . ?
C64 C66 C67 B1 172.1(3) . . . . ?
C66 C67 C68 C69 -0.9(4) . . . . ?
B1 C67 C68 C69 -173.1(3) . . . . ?
C67 C68 C69 C74 1.5(5) . . . . ?
C67 C68 C69 C70 -177.0(3) . . . . ?
C74 C69 C70 F240 22.8(9) . . . . ?
C68 C69 C70 F240 -158.7(8) . . . . ?
C74 C69 C70 F230 156.0(16) . . . . ?
C68 C69 C70 F230 -25.5(16) . . . . ?
C74 C69 C70 F23 178.2(5) . . . . ?
C68 C69 C70 F23 -3.3(7) . . . . ?
C74 C69 C70 F25 -50.3(5) . . . . ?
C68 C69 C70 F25 128.1(4) . . . . ?
C74 C69 C70 F24 60.8(4) . . . . ?
C68 C69 C70 F24 -120.7(4) . . . . ?
C74 C69 C70 F250 -103.8(11) . . . . ?
C68 C69 C70 F250 74.6(11) . . . . ?
C66 C64 C74 C69 -0.3(4) . . . . ?
C227 C64 C74 C69 -177.3(3) . . . . ?
C68 C69 C74 C64 -0.8(5) . . . . ?
C70 C69 C74 C64 177.6(3) . . . . ?
C82 C76 C77 C78 0.3(4) . . . . ?
B1 C76 C77 C78 174.6(3) . . . . ?
C76 C77 C78 C79 -0.6(4) . . . . ?
C76 C77 C78 C83 178.3(3) . . . . ?
C77 C78 C79 C80 0.4(4) . . . . ?
C83 C78 C79 C80 -178.6(3) . . . . ?
C78 C79 C80 C82 0.1(4) . . . . ?
C78 C79 C80 C81 176.7(3) . . . . ?
C79 C80 C81 F2 39.3(4) . . . . ?
C82 C80 C81 F2 -144.0(3) . . . . ?
C79 C80 C81 F1 160.2(3) . . . . ?
C82 C80 C81 F1 -23.2(4) . . . . ?
C79 C80 C81 F3 -80.8(3) . . . . ?
C82 C80 C81 F3 95.8(3) . . . . ?
C79 C80 C82 C76 -0.3(4) . . . . ?
C81 C80 C82 C76 -176.9(3) . . . . ?
C77 C76 C82 C80 0.1(4) . . . . ?
B1 C76 C82 C80 -174.2(3) . . . . ?
C79 C78 C83 F5 -173.6(3) . . . . ?
C77 C78 C83 F5 7.4(4) . . . . ?
C79 C78 C83 F4 64.0(4) . . . . ?
C77 C78 C83 F4 -114.9(3) . . . . ?
C79 C78 C83 F6 -53.8(4) . . . . ?
C77 C78 C83 F6 127.3(3) . . . . ?
C90 C84 C85 C86 0.6(4) . . . . ?
B1 C84 C85 C86 175.6(3) . . . . ?
C84 C85 C86 C87 0.0(5) . . . . ?
C84 C85 C86 C91 178.7(3) . . . . ?
C85 C86 C87 C88 -0.6(4) . . . . ?
C91 C86 C87 C88 -179.2(3) . . . . ?
C86 C87 C88 C90 0.5(5) . . . . ?
C86 C87 C88 C89 180.0(3) . . . . ?
C87 C88 C89 F7 -131.5(5) . . . . ?
C90 C88 C89 F7 48.0(6) . . . . ?
C87 C88 C89 F80 47.4(14) . . . . ?
C90 C88 C89 F80 -133.2(14) . . . . ?
C87 C88 C89 F9 -5.8(6) . . . . ?
C90 C88 C89 F9 173.7(4) . . . . ?
C87 C88 C89 F8 109.8(5) . . . . ?
C90 C88 C89 F8 -70.7(5) . . . . ?
C87 C88 C89 F70 176.8(11) . . . . ?
C90 C88 C89 F70 -3.8(12) . . . . ?
C87 C88 C89 F90 -73.0(11) . . . . ?
C90 C88 C89 F90 106.5(10) . . . . ?
C87 C88 C90 C84 0.1(5) . . . . ?
C89 C88 C90 C84 -179.4(3) . . . . ?
C85 C84 C90 C88 -0.6(4) . . . . ?
B1 C84 C90 C88 -175.5(3) . . . . ?
C85 C86 C91 F100 144.6(7) . . . . ?
C87 C86 C91 F100 -36.7(8) . . . . ?
C85 C86 C91 F120 22.1(8) . . . . ?
C87 C86 C91 F120 -159.3(7) . . . . ?
C85 C86 C91 F11 -58.7(5) . . . . ?
C87 C86 C91 F11 120.0(4) . . . . ?
C85 C86 C91 F10 175.3(3) . . . . ?
C87 C86 C91 F10 -6.0(5) . . . . ?
C85 C86 C91 F110 -94.3(6) . . . . ?
C87 C86 C91 F110 84.4(6) . . . . ?
C85 C86 C91 F12 58.4(4) . . . . ?
C87 C86 C91 F12 -122.9(4) . . . . ?
C102 C92 C93 C94 -1.6(4) . . . . ?
B1 C92 C93 C94 -175.7(3) . . . . ?
C92 C93 C94 C95 1.0(4) . . . . ?
C92 C93 C94 C103 178.8(3) . . . . ?
C93 C94 C95 C96 -0.1(4) . . . . ?
C103 C94 C95 C96 -177.9(3) . . . . ?
C94 C95 C96 C102 -0.1(4) . . . . ?
C94 C95 C96 C97 179.2(3) . . . . ?
C102 C96 C97 F260 153.8(10) . . . . ?
C95 C96 C97 F260 -25.4(11) . . . . ?
C102 C96 C97 F27 -25.6(7) . . . . ?
C95 C96 C97 F27 155.2(5) . . . . ?
C102 C96 C97 F270 8.8(12) . . . . ?
C95 C96 C97 F270 -170.5(11) . . . . ?
C102 C96 C97 F26 -159.1(5) . . . . ?
C95 C96 C97 F26 21.6(6) . . . . ?
C102 C96 C97 F28 92.1(5) . . . . ?
C95 C96 C97 F28 -87.1(5) . . . . ?
C102 C96 C97 F280 -97.7(5) . . . . ?
C95 C96 C97 F280 83.0(6) . . . . ?
C95 C96 C102 C92 -0.6(4) . . . . ?
C97 C96 C102 C92 -179.8(3) . . . . ?
C93 C92 C102 C96 1.3(4) . . . . ?
B1 C92 C102 C96 175.6(3) . . . . ?
C95 C94 C103 F15 -21.6(4) . . . . ?
C93 C94 C103 F15 160.6(3) . . . . ?
C95 C94 C103 F14 100.4(4) . . . . ?
C93 C94 C103 F14 -77.5(4) . . . . ?
C95 C94 C103 F13 -142.4(3) . . . . ?
C93 C94 C103 F13 39.8(4) . . . . ?
C2 C3 C200 C4 -57.2(4) . . . . ?
C5 C4 C200 C3 56.6(4) . . . . ?
C74 C64 C227 F20 -140.5(3) . . . . ?
C66 C64 C227 F20 42.6(4) . . . . ?
C74 C64 C227 F21 -18.0(4) . . . . ?
C66 C64 C227 F21 165.0(3) . . . . ?
C74 C64 C227 F44 100.5(3) . . . . ?
C66 C64 C227 F44 -76.4(4) . . . . ?
C5 C1 P1 C6 57.4(3) . . . . ?
C2 C1 P1 C6 -176.7(2) . . . . ?
C5 C1 P1 C12 175.2(2) . . . . ?
C2 C1 P1 C12 -58.9(3) . . . . ?
C5 C1 P1 Pd1 -65.3(2) . . . . ?
C2 C1 P1 Pd1 60.6(2) . . . . ?
C7 C6 P1 C1 -174.9(2) . . . . ?
C11 C6 P1 C1 56.1(3) . . . . ?
C7 C6 P1 C12 70.0(2) . . . . ?
C11 C6 P1 C12 -59.0(3) . . . . ?
C7 C6 P1 Pd1 -59.5(2) . . . . ?
C11 C6 P1 Pd1 171.4(2) . . . . ?
C13 C12 P1 C1 -175.0(2) . . . . ?
C17 C12 P1 C1 -45.2(3) . . . . ?
C13 C12 P1 C6 -59.9(2) . . . . ?
C17 C12 P1 C6 69.8(3) . . . . ?
C13 C12 P1 Pd1 71.2(2) . . . . ?
C17 C12 P1 Pd1 -159.0(2) . . . . ?
C19 C18 S1 Pd1 -8.8(3) . . . . ?
C29 C18 S1 Pd1 166.38(18) . . . . ?
C45 C46 S2 Pd1 4.9(3) . . . . ?
C47 C46 S2 Pd1 -170.64(18) . . . . ?
C93 C92 B1 C76 -145.1(3) . . . . ?
C102 C92 B1 C76 41.1(3) . . . . ?
C93 C92 B1 C67 -27.6(4) . . . . ?
C102 C92 B1 C67 158.5(3) . . . . ?
C93 C92 B1 C84 92.8(3) . . . . ?
C102 C92 B1 C84 -81.0(3) . . . . ?
C82 C76 B1 C92 -158.6(3) . . . . ?
C77 C76 B1 C92 27.4(4) . . . . ?
C82 C76 B1 C67 78.2(3) . . . . ?
C77 C76 B1 C67 -95.8(3) . . . . ?
C82 C76 B1 C84 -41.6(4) . . . . ?
C77 C76 B1 C84 144.4(3) . . . . ?
C66 C67 B1 C92 151.4(3) . . . . ?
C68 C67 B1 C92 -36.8(4) . . . . ?
C66 C67 B1 C76 -86.4(3) . . . . ?
C68 C67 B1 C76 85.5(3) . . . . ?
C66 C67 B1 C84 34.8(4) . . . . ?
C68 C67 B1 C84 -153.4(3) . . . . ?
C85 C84 B1 C92 -81.2(3) . . . . ?
C90 C84 B1 C92 93.4(3) . . . . ?
C85 C84 B1 C76 157.0(3) . . . . ?
C90 C84 B1 C76 -28.4(4) . . . . ?
C85 C84 B1 C67 41.3(4) . . . . ?
C90 C84 B1 C67 -144.1(3) . . . . ?
